data_7037734
loop_
_publ_author_name
'Whitehead, George F. S.'
'Ferrando-Soria, Jes\'us'
'Carthy, Laura'
'Pritchard, Robin G.'
'Teat, Simon J.'
'Timco, Grigore A.'
'Winpenny, Richard E. P.'

_publ_section_title
;
 Synthesis and reactions of N-heterocycle functionalised variants of
 heterometallic {Cr7Ni} rings.
;
_journal_issue 4
_journal_name_full 'Dalton transactions (Cambridge, England : 2003)'
_journal_page_first 1638
_journal_page_last 1647
_journal_paper_doi 10.1039/c5dt04062k
_journal_volume 45
_journal_year 2016
_chemical_formula_sum 'C196 H348 B Cl6 Cr14 F20 N4 Ni2 O72 Ru2'
_chemical_formula_weight 5563.8
_chemical_name_systematic '[nPr2NH2][Cr7NiF8(O2C5H9)(O2CC5H4N)]2[Ru2(O2C5H9)4]'
_space_group_IT_number 15
_symmetry_cell_setting monoclinic
_symmetry_Int_Tables_number 15
_symmetry_space_group_name_Hall '-C 2yc'
_symmetry_space_group_name_H-M 'C 1 2/c 1'
_atom_sites_solution_hydrogens geom
_audit_creation_date 2013-08-26T17:07:33-00:00
_audit_creation_method 'WinGX routine CIF_UPDATE'
_audit_update_record
;
2015-09-14 deposited with the CCDC.
2015-12-21 downloaded from the CCDC.
;
_cell_angle_alpha 90
_cell_angle_beta 104.182(4)
_cell_angle_gamma 90
_cell_formula_units_Z 4
_cell_length_a 61.551(3)
_cell_length_b 17.0854(5)
_cell_length_c 30.5948(8)
_cell_measurement_reflns_used 8864
_cell_measurement_temperature 100(2)
_cell_measurement_theta_max 19.82
_cell_measurement_theta_min 1.73
_cell_volume 31194(2)
_computing_cell_refinement
;
        CrysAlisPro, Agilent Technologies,
        Version 1.171.36.28 (release 01-02-2013 CrysAlis171 .NET)
        (compiled Feb  1 2013,16:14:44)
;
_computing_data_collection
;
        CrysAlisPro, Agilent Technologies,
        Version 1.171.36.28 (release 01-02-2013 CrysAlis171 .NET)
        (compiled Feb  1 2013,16:14:44)
;
_computing_data_reduction
;
        CrysAlisPro, Agilent Technologies,
        Version 1.171.36.28 (release 01-02-2013 CrysAlis171 .NET)
        (compiled Feb  1 2013,16:14:44)
;
_computing_structure_refinement 'SHELXL-2012 (Sheldrick, 2012)'
_diffrn_ambient_temperature 100(2)
_diffrn_measured_fraction_theta_full 0.578
_diffrn_measured_fraction_theta_max 0.999
_diffrn_measurement_device_type 'dtrek-CrysAlisPro-abstract goniometer imported rigaku-d*trek images'
_diffrn_measurement_method '\w scans'
_diffrn_orient_matrix_UB_11 -0.0055878
_diffrn_orient_matrix_UB_12 -0.0012927
_diffrn_orient_matrix_UB_13 0.0169402
_diffrn_orient_matrix_UB_21 -0.0100078
_diffrn_orient_matrix_UB_22 0.0062477
_diffrn_orient_matrix_UB_23 -0.0155994
_diffrn_orient_matrix_UB_31 -0.0013763
_diffrn_orient_matrix_UB_32 -0.0398118
_diffrn_orient_matrix_UB_33 -0.003008
_diffrn_radiation_monochromator synchrotron
_diffrn_radiation_type synchrotron
_diffrn_radiation_wavelength 0.6889
_diffrn_reflns_av_R_equivalents 0.0683
_diffrn_reflns_av_unetI/netI 0.2213
_diffrn_reflns_laue_measured_fraction_full 0.578
_diffrn_reflns_laue_measured_fraction_max 0.999
_diffrn_reflns_limit_h_max 54
_diffrn_reflns_limit_h_min -61
_diffrn_reflns_limit_k_max 17
_diffrn_reflns_limit_k_min -17
_diffrn_reflns_limit_l_max 27
_diffrn_reflns_limit_l_min -30
_diffrn_reflns_number 46112
_diffrn_reflns_point_group_measured_fraction_full 0.578
_diffrn_reflns_point_group_measured_fraction_max 0.999
_diffrn_reflns_theta_full 25.242
_diffrn_reflns_theta_max 20.815
_diffrn_reflns_theta_min 1.676
_exptl_absorpt_coefficient_mu 0.758
_exptl_absorpt_correction_T_max 1
_exptl_absorpt_correction_T_min 0.85556
_exptl_absorpt_correction_type multi-scan
_exptl_absorpt_process_details
;
        CrysAlisPro, Agilent Technologies,
        Version 1.171.36.28 (release 01-02-2013 CrysAlis171 .NET)
        (compiled Feb  1 2013,16:14:44)
        Empirical absorption correction using spherical harmonics,
 implemented in SCALE3 ABSPACK scaling algorithm.
;
_exptl_crystal_density_diffrn 1.166
_exptl_crystal_F_000 11416
_exptl_crystal_recrystallization_method 'Re-crystallisation from solvent: Chloroform'
_refine_diff_density_max 0.969
_refine_diff_density_min -0.531
_refine_diff_density_rms 0.101
_refine_ls_extinction_method none
_refine_ls_goodness_of_fit_ref 1.04
_refine_ls_hydrogen_treatment constr
_refine_ls_matrix_type full
_refine_ls_number_parameters 1442
_refine_ls_number_reflns 16310
_refine_ls_number_restraints 2457
_refine_ls_restrained_S_all 1.078
_refine_ls_R_factor_all 0.1151
_refine_ls_R_factor_gt 0.0816
_refine_ls_shift/su_max 0.002
_refine_ls_shift/su_mean 0
_refine_ls_structure_factor_coef Fsqd
_refine_ls_weighting_details
;
 w=1/[\s^2^(Fo^2^)+(0.1438P)^2^+116.1285P]
 where P=(Fo^2^+2Fc^2^)/3
;
_refine_ls_weighting_scheme calc
_refine_ls_wR_factor_gt 0.2307
_refine_ls_wR_factor_ref 0.2659
_reflns_number_gt 11021
_reflns_number_total 16310
_reflns_threshold_expression 'I > 2\s(I)'
_cod_data_source_file c5dt04062k2.cif
_cod_data_source_block test2
_cod_depositor_comments 'Adding full bibliography for 7037717--7037737.cif.'
_cod_original_cell_volume 31193.5(19)
_cod_original_sg_symbol_H-M 'C 2/c'
_cod_original_formula_sum 'B1 C196 H348 Cl6 Cr14 F20 N4 Ni2 O72 Ru2'
_cod_database_code 7037734

loop_
_symmetry_equiv_pos_as_xyz
'x, y, z'
'-x, y, -z+1/2'
'x+1/2, y+1/2, z'
'-x+1/2, y+1/2, -z+1/2'
'-x, -y, -z'
'x, -y, z-1/2'
'-x+1/2, -y+1/2, -z'
'x+1/2, -y+1/2, z-1/2'

loop_
_atom_site_label
_atom_site_type_symbol
_atom_site_fract_x
_atom_site_fract_y
_atom_site_fract_z
_atom_site_U_iso_or_equiv
_atom_site_adp_type
_atom_site_occupancy
_atom_site_calc_flag
_atom_site_disorder_assembly
_atom_site_disorder_group
C1 C 0.9294(2) 0.1466(7) 0.2423(4) 0.081(3) Uani 1 d . .
C2 C 0.9509(2) 0.1343(8) 0.2277(4) 0.141(6) Uani 1 d . .
C3 C 0.9690(3) 0.1843(15) 0.2566(8) 0.324(15) Uani 1 d . .
H3A H 0.9711 0.1694 0.2876 0.487 Uiso 1 calc . .
H3B H 0.9646 0.2383 0.253 0.487 Uiso 1 calc . .
H3C H 0.9827 0.177 0.2476 0.487 Uiso 1 calc . .
C4 C 0.9485(3) 0.1583(13) 0.1806(5) 0.274(13) Uani 1 d . .
H4A H 0.9435 0.2118 0.177 0.411 Uiso 1 calc . .
H4B H 0.9376 0.1254 0.1612 0.411 Uiso 1 calc . .
H4C H 0.9626 0.1536 0.173 0.411 Uiso 1 calc . .
C5 C 0.9586(4) 0.0531(10) 0.2342(7) 0.277(13) Uani 1 d . .
H5A H 0.9607 0.0391 0.2653 0.415 Uiso 1 calc . .
H5B H 0.9725 0.0477 0.2256 0.415 Uiso 1 calc . .
H5C H 0.9476 0.0193 0.2159 0.415 Uiso 1 calc . .
C6 C 0.8700(2) 0.0936(8) 0.2161(4) 0.072(3) Uani 1 d . .
C7 C 0.8533(2) 0.0407(8) 0.1837(4) 0.110(4) Uani 1 d . .
C8 C 0.8330(3) 0.0846(10) 0.1608(6) 0.193(9) Uani 1 d . .
H8A H 0.8256 0.1039 0.1829 0.289 Uiso 1 calc . .
H8B H 0.8231 0.0507 0.1402 0.289 Uiso 1 calc . .
H8C H 0.8373 0.1279 0.1446 0.289 Uiso 1 calc . .
C9 C 0.8651(3) 0.0098(12) 0.1511(6) 0.211(9) Uani 1 d . .
H9A H 0.869 0.0523 0.1339 0.316 Uiso 1 calc . .
H9B H 0.8555 -0.0262 0.1312 0.316 Uiso 1 calc . .
H9C H 0.8784 -0.0167 0.1669 0.316 Uiso 1 calc . .
C10 C 0.8460(4) -0.0220(11) 0.2110(6) 0.240(11) Uani 1 d . .
H10A H 0.8379 0.001 0.2309 0.36 Uiso 1 calc . .
H10B H 0.859 -0.049 0.2283 0.36 Uiso 1 calc . .
H10C H 0.8365 -0.0584 0.1912 0.36 Uiso 1 calc . .
C11 C 0.9068(2) -0.0759(7) 0.3307(4) 0.082(3) Uani 1 d . .
C12 C 0.9164(2) -0.1546(7) 0.3208(4) 0.105(4) Uani 1 d . .
C13 C 0.9412(2) -0.1483(9) 0.3350(8) 0.222(10) Uani 1 d . .
H13A H 0.9461 -0.1055 0.3194 0.334 Uiso 1 calc . .
H13B H 0.9478 -0.196 0.3278 0.334 Uiso 1 calc . .
H13C H 0.9458 -0.1393 0.3669 0.334 Uiso 1 calc . .
C14 C 0.9096(4) -0.1650(9) 0.2707(5) 0.199(9) Uani 1 d . .
H14A H 0.9153 -0.1223 0.2564 0.298 Uiso 1 calc . .
H14B H 0.8936 -0.166 0.2607 0.298 Uiso 1 calc . .
H14C H 0.9156 -0.2134 0.2627 0.298 Uiso 1 calc . .
C15 C 0.9078(3) -0.2213(7) 0.3430(6) 0.174(8) Uani 1 d . .
H15A H 0.8919 -0.2246 0.3321 0.261 Uiso 1 calc . .
H15B H 0.9116 -0.2131 0.3751 0.261 Uiso 1 calc . .
H15C H 0.9146 -0.2691 0.3364 0.261 Uiso 1 calc . .
C16 C 0.9246(2) 0.0928(7) 0.4030(4) 0.078(3) Uani 1 d . .
C17 C 0.9475(2) 0.1079(8) 0.4368(4) 0.116(4) Uani 1 d . .
C18 C 0.9579(3) 0.1827(10) 0.4272(6) 0.199(9) Uani 1 d . .
H18A H 0.9477 0.2251 0.4271 0.298 Uiso 1 calc . .
H18B H 0.9613 0.1793 0.3982 0.298 Uiso 1 calc . .
H18C H 0.9715 0.1917 0.45 0.298 Uiso 1 calc . .
C19 C 0.9630(3) 0.0399(11) 0.4383(8) 0.249(12) Uani 1 d . .
H19A H 0.9558 -0.0071 0.4449 0.373 Uiso 1 calc . .
H19B H 0.9765 0.0485 0.4613 0.373 Uiso 1 calc . .
H19C H 0.9666 0.0346 0.4096 0.373 Uiso 1 calc . .
C20 C 0.9426(3) 0.1158(13) 0.4823(4) 0.218(9) Uani 1 d . .
H20A H 0.9361 0.068 0.4898 0.327 Uiso 1 calc . .
H20B H 0.9322 0.158 0.4817 0.327 Uiso 1 calc . .
H20C H 0.9562 0.1264 0.5045 0.327 Uiso 1 calc . .
C21 C 0.8800(2) -0.0549(7) 0.4757(4) 0.082(3) Uani 1 d . .
C22 C 0.8907(2) -0.1122(6) 0.5118(4) 0.106(4) Uani 1 d . .
C23 C 0.9153(3) -0.0964(12) 0.5258(7) 0.256(12) Uani 1 d . .
H23A H 0.9179 -0.0455 0.5393 0.384 Uiso 1 calc . .
H23B H 0.9215 -0.0984 0.4998 0.384 Uiso 1 calc . .
H23C H 0.9225 -0.1352 0.5472 0.384 Uiso 1 calc . .
C24 C 0.8885(4) -0.1907(7) 0.4921(5) 0.213(10) Uani 1 d . .
H24A H 0.8947 -0.1912 0.4662 0.32 Uiso 1 calc . .
H24B H 0.873 -0.205 0.4831 0.32 Uiso 1 calc . .
H24C H 0.8965 -0.2275 0.514 0.32 Uiso 1 calc . .
C25 C 0.8821(4) -0.1039(12) 0.5521(5) 0.268(13) Uani 1 d . .
H25A H 0.8847 -0.0514 0.5634 0.402 Uiso 1 calc . .
H25B H 0.8897 -0.1401 0.5747 0.402 Uiso 1 calc . .
H25C H 0.8663 -0.1147 0.5446 0.402 Uiso 1 calc . .
C26 C 0.8347(2) -0.0324(6) 0.3732(4) 0.080(3) Uani 1 d . .
C27 C 0.8143(2) -0.0840(6) 0.3483(4) 0.110(4) Uani 1 d . .
C28 C 0.7925(2) -0.0463(11) 0.3458(7) 0.200(9) Uani 1 d . .
H28A H 0.7911 -0.0007 0.327 0.3 Uiso 1 calc . .
H28B H 0.7915 -0.0312 0.3755 0.3 Uiso 1 calc . .
H28C H 0.7806 -0.0824 0.3333 0.3 Uiso 1 calc . .
C29 C 0.8166(4) -0.1561(10) 0.3755(7) 0.324(16) Uani 1 d . .
H29A H 0.8308 -0.1802 0.3762 0.485 Uiso 1 calc . .
H29B H 0.8047 -0.1916 0.3623 0.485 Uiso 1 calc . .
H29C H 0.8159 -0.1435 0.4056 0.485 Uiso 1 calc . .
C30 C 0.8160(3) -0.1000(12) 0.3013(5) 0.217(10) Uani 1 d . .
H30A H 0.8141 -0.052 0.2845 0.326 Uiso 1 calc . .
H30B H 0.8044 -0.1362 0.2873 0.326 Uiso 1 calc . .
H30C H 0.8304 -0.1221 0.3019 0.326 Uiso 1 calc . .
C31 C 0.8113(2) 0.0926(8) 0.4956(3) 0.076(3) Uani 1 d . .
C32 C 0.7961(2) 0.0435(8) 0.5176(5) 0.131(5) Uani 1 d . .
C33 C 0.7759(3) 0.0203(14) 0.4809(7) 0.273(12) Uani 1 d . .
H33A H 0.7805 -0.0117 0.4591 0.41 Uiso 1 calc . .
H33B H 0.7686 0.0665 0.4665 0.41 Uiso 1 calc . .
H33C H 0.7656 -0.0085 0.4939 0.41 Uiso 1 calc . .
C34 C 0.8069(3) -0.0307(9) 0.5370(6) 0.175(7) Uani 1 d . .
H34A H 0.81 -0.0625 0.5134 0.263 Uiso 1 calc . .
H34B H 0.7971 -0.0585 0.5515 0.263 Uiso 1 calc . .
H34C H 0.8207 -0.0191 0.5587 0.263 Uiso 1 calc . .
C35 C 0.7908(5) 0.0928(11) 0.5522(8) 0.336(15) Uani 1 d . .
H35A H 0.7837 0.14 0.5387 0.503 Uiso 1 calc . .
H35B H 0.8043 0.1057 0.5742 0.503 Uiso 1 calc . .
H35C H 0.7808 0.0653 0.5666 0.503 Uiso 1 calc . .
C36 C 0.86202(19) 0.2106(7) 0.5136(3) 0.064(3) Uani 1 d . .
C37 C 0.87892(18) 0.2369(6) 0.5572(3) 0.084(3) Uani 1 d . .
C38 C 0.9010(2) 0.1991(10) 0.5620(5) 0.159(7) Uani 1 d . .
H38A H 0.9075 0.2162 0.538 0.239 Uiso 1 calc . .
H38B H 0.8992 0.1433 0.5606 0.239 Uiso 1 calc . .
H38C H 0.9108 0.2135 0.5905 0.239 Uiso 1 calc . .
C39 C 0.8698(3) 0.2078(12) 0.5952(4) 0.202(9) Uani 1 d . .
H39A H 0.8555 0.2319 0.5937 0.304 Uiso 1 calc . .
H39B H 0.88 0.221 0.6234 0.304 Uiso 1 calc . .
H39C H 0.868 0.1521 0.593 0.304 Uiso 1 calc . .
C40 C 0.8811(3) 0.3234(7) 0.5580(5) 0.156(7) Uani 1 d . .
H40A H 0.8667 0.3468 0.5557 0.234 Uiso 1 calc . .
H40B H 0.8869 0.3401 0.533 0.234 Uiso 1 calc . .
H40C H 0.8912 0.3394 0.5857 0.234 Uiso 1 calc . .
C41 C 0.80241(16) 0.3918(7) 0.4823(3) 0.062(3) Uani 1 d . .
C42 C 0.79791(17) 0.4340(6) 0.5231(3) 0.075(3) Uani 1 d . .
C43 C 0.7846(2) 0.5069(7) 0.5087(4) 0.110(4) Uani 1 d . .
H43A H 0.7702 0.4932 0.4898 0.165 Uiso 1 calc . .
H43B H 0.7924 0.5398 0.4922 0.165 Uiso 1 calc . .
H43C H 0.7826 0.5344 0.5348 0.165 Uiso 1 calc . .
C44 C 0.7856(2) 0.3800(7) 0.5482(4) 0.117(5) Uani 1 d . .
H44A H 0.7943 0.3336 0.5572 0.176 Uiso 1 calc . .
H44B H 0.7713 0.366 0.5288 0.176 Uiso 1 calc . .
H44C H 0.7832 0.4063 0.5744 0.176 Uiso 1 calc . .
C45 C 0.82054(19) 0.4530(9) 0.5531(4) 0.127(5) Uani 1 d . .
H45A H 0.8287 0.4054 0.5618 0.191 Uiso 1 calc . .
H45B H 0.8187 0.4799 0.5795 0.191 Uiso 1 calc . .
H45C H 0.8286 0.4857 0.5371 0.191 Uiso 1 calc . .
C46 C 0.77810(17) 0.2790(6) 0.3786(3) 0.055(2) Uani 1 d . .
C47 C 0.75473(17) 0.2527(6) 0.3532(3) 0.076(3) Uani 1 d . .
C48 C 0.7390(2) 0.2859(9) 0.3795(5) 0.151(6) Uani 1 d . .
H48A H 0.7425 0.2639 0.4092 0.226 Uiso 1 calc . .
H48B H 0.7238 0.2732 0.3643 0.226 Uiso 1 calc . .
H48C H 0.7407 0.3418 0.3814 0.226 Uiso 1 calc . .
C49 C 0.7526(2) 0.1652(6) 0.3495(5) 0.122(5) Uani 1 d . .
H49A H 0.7562 0.1426 0.3791 0.184 Uiso 1 calc . .
H49B H 0.7628 0.1455 0.3328 0.184 Uiso 1 calc . .
H49C H 0.7375 0.1516 0.3342 0.184 Uiso 1 calc . .
C50 C 0.7491(2) 0.2869(8) 0.3068(3) 0.128(5) Uani 1 d . .
H50A H 0.759 0.266 0.2899 0.192 Uiso 1 calc . .
H50B H 0.7507 0.3428 0.3087 0.192 Uiso 1 calc . .
H50C H 0.7339 0.2739 0.2919 0.192 Uiso 1 calc . .
C51 C 0.78543(18) 0.5322(6) 0.3304(4) 0.068(3) Uani 1 d . .
C52 C 0.7654(2) 0.5839(7) 0.3226(4) 0.111(4) Uani 1 d . .
C53 C 0.7734(3) 0.6641(8) 0.3200(11) 0.308(14) Uani 1 d . .
H53A H 0.7609 0.6995 0.3143 0.463 Uiso 1 calc . .
H53B H 0.7809 0.6677 0.2959 0.463 Uiso 1 calc . .
H53C H 0.7837 0.6777 0.348 0.463 Uiso 1 calc . .
C54 C 0.7509(3) 0.5691(16) 0.2764(6) 0.300(14) Uani 1 d . .
H54A H 0.7445 0.5176 0.2752 0.45 Uiso 1 calc . .
H54B H 0.7597 0.5731 0.2546 0.45 Uiso 1 calc . .
H54C H 0.739 0.6072 0.2697 0.45 Uiso 1 calc . .
C55 C 0.7519(3) 0.5729(13) 0.3557(7) 0.267(13) Uani 1 d . .
H55A H 0.747 0.5195 0.355 0.4 Uiso 1 calc . .
H55B H 0.7391 0.6069 0.3484 0.4 Uiso 1 calc . .
H55C H 0.7608 0.5852 0.3853 0.4 Uiso 1 calc . .
C56 C 0.84519(17) 0.5268(6) 0.3891(4) 0.062(3) Uani 1 d . .
C57 C 0.8620(2) 0.5832(6) 0.4150(3) 0.092(4) Uani 1 d . .
C58 C 0.8792(3) 0.6002(14) 0.3904(5) 0.256(12) Uani 1 d . .
H58A H 0.8879 0.5539 0.3894 0.383 Uiso 1 calc . .
H58B H 0.8888 0.6411 0.4056 0.383 Uiso 1 calc . .
H58C H 0.8721 0.6165 0.3603 0.383 Uiso 1 calc . .
C59 C 0.8733(3) 0.5573(9) 0.4608(4) 0.166(8) Uani 1 d . .
H59A H 0.8817 0.5107 0.459 0.249 Uiso 1 calc . .
H59B H 0.8622 0.5464 0.4774 0.249 Uiso 1 calc . .
H59C H 0.8831 0.5977 0.4757 0.249 Uiso 1 calc . .
C60 C 0.8490(3) 0.6532(9) 0.4194(9) 0.318(15) Uani 1 d . .
H60A H 0.8589 0.6928 0.4356 0.477 Uiso 1 calc . .
H60B H 0.838 0.6404 0.4356 0.477 Uiso 1 calc . .
H60C H 0.8417 0.6724 0.39 0.477 Uiso 1 calc . .
C61 C 0.84151(18) 0.5778(5) 0.2370(3) 0.054(2) Uani 1 d . .
C62 C 0.83974(17) 0.6611(5) 0.2177(3) 0.069(3) Uani 1 d . .
C63 C 0.8594(3) 0.6825(10) 0.2004(7) 0.214(10) Uani 1 d . .
H63A H 0.8612 0.6448 0.1782 0.322 Uiso 1 calc . .
H63B H 0.8726 0.683 0.2248 0.322 Uiso 1 calc . .
H63C H 0.8572 0.7335 0.1868 0.322 Uiso 1 calc . .
C64 C 0.8207(3) 0.6638(10) 0.1780(6) 0.277(14) Uani 1 d . .
H64A H 0.8232 0.6282 0.1555 0.416 Uiso 1 calc . .
H64B H 0.8191 0.716 0.1659 0.416 Uiso 1 calc . .
H64C H 0.8072 0.6491 0.1865 0.416 Uiso 1 calc . .
C65 C 0.8362(4) 0.7152(8) 0.2515(6) 0.265(12) Uani 1 d . .
H65A H 0.8489 0.7138 0.2771 0.397 Uiso 1 calc . .
H65B H 0.8229 0.7006 0.2607 0.397 Uiso 1 calc . .
H65C H 0.8345 0.7672 0.2392 0.397 Uiso 1 calc . .
C66 C 0.81091(19) 0.3950(5) 0.2071(3) 0.058(3) Uani 1 d . .
C67 C 0.79064(17) 0.3730(6) 0.1682(3) 0.080(3) Uani 1 d . .
C68 C 0.7989(3) 0.3310(13) 0.1329(5) 0.239(11) Uani 1 d . .
H68A H 0.8094 0.3635 0.1227 0.358 Uiso 1 calc . .
H68B H 0.7865 0.319 0.108 0.358 Uiso 1 calc . .
H68C H 0.8061 0.2833 0.1452 0.358 Uiso 1 calc . .
C69 C 0.7803(3) 0.4472(8) 0.1472(5) 0.178(8) Uani 1 d . .
H69A H 0.7911 0.4766 0.1363 0.267 Uiso 1 calc . .
H69B H 0.7753 0.4776 0.1693 0.267 Uiso 1 calc . .
H69C H 0.7677 0.4352 0.1226 0.267 Uiso 1 calc . .
C70 C 0.7744(2) 0.3255(10) 0.1849(4) 0.168(8) Uani 1 d . .
H70A H 0.7695 0.3542 0.2077 0.253 Uiso 1 calc . .
H70B H 0.7814 0.2777 0.1975 0.253 Uiso 1 calc . .
H70C H 0.7618 0.3138 0.1605 0.253 Uiso 1 calc . .
C71 C 0.87972(18) 0.3654(7) 0.1615(3) 0.062(3) Uani 1 d . .
C72 C 0.88057(18) 0.3814(6) 0.1120(3) 0.081(3) Uani 1 d . .
C73 C 0.8598(2) 0.3433(7) 0.0835(4) 0.116(5) Uani 1 d . .
H73A H 0.8468 0.3675 0.0895 0.174 Uiso 1 calc . .
H73B H 0.8599 0.2886 0.0907 0.174 Uiso 1 calc . .
H73C H 0.8595 0.3495 0.0522 0.174 Uiso 1 calc . .
C74 C 0.9009(2) 0.3447(7) 0.1026(4) 0.111(4) Uani 1 d . .
H74A H 0.914 0.369 0.1209 0.166 Uiso 1 calc . .
H74B H 0.9006 0.3515 0.0713 0.166 Uiso 1 calc . .
H74C H 0.901 0.2898 0.1094 0.166 Uiso 1 calc . .
C75 C 0.8806(2) 0.4681(6) 0.1035(4) 0.104(4) Uani 1 d . .
H75A H 0.8672 0.4909 0.1091 0.157 Uiso 1 calc . .
H75B H 0.8809 0.4774 0.0727 0.157 Uiso 1 calc . .
H75C H 0.8935 0.4913 0.1232 0.157 Uiso 1 calc . .
C76 C 0.90895(17) 0.3917(7) 0.2864(3) 0.058(2) Uani 1 d . .
C77 C 0.92802(17) 0.4157(6) 0.3258(3) 0.063(3) Uani 1 d . .
C78 C 0.92775(19) 0.4875(7) 0.3460(4) 0.088(3) Uani 1 d . .
H78 H 0.9166 0.524 0.3345 0.105 Uiso 1 calc . .
C79 C 0.9450(2) 0.5039(8) 0.3848(4) 0.101(4) Uani 1 d . .
H79 H 0.9453 0.5532 0.3979 0.121 Uiso 1 calc . .
C81 C 0.9605(2) 0.3836(8) 0.3838(4) 0.098(4) Uani 1 d . .
H81 H 0.9714 0.3467 0.3964 0.117 Uiso 1 calc . .
C82 C 0.94441(19) 0.3646(7) 0.3441(4) 0.088(3) Uani 1 d . .
H82 H 0.9451 0.3165 0.3303 0.105 Uiso 1 calc . .
C91 C 0.9047(2) 0.3411(9) 0.4320(4) 0.121(5) Uani 1 d . .
H91A H 0.9171 0.3747 0.4315 0.181 Uiso 1 calc . .
H91B H 0.9102 0.2917 0.4451 0.181 Uiso 1 calc . .
H91C H 0.8956 0.3651 0.4497 0.181 Uiso 1 calc . .
C92 C 0.8911(2) 0.3288(8) 0.3854(4) 0.105(4) Uani 1 d . .
H92A H 0.8861 0.3796 0.3728 0.126 Uiso 1 calc . .
H92B H 0.9009 0.3075 0.3679 0.126 Uiso 1 calc . .
C93 C 0.87196(18) 0.2791(7) 0.3792(3) 0.080(3) Uani 1 d . .
H93A H 0.8624 0.2999 0.3973 0.096 Uiso 1 calc . .
H93B H 0.8771 0.2281 0.3915 0.096 Uiso 1 calc . .
C95 C 0.83947(18) 0.2150(6) 0.3262(3) 0.070(3) Uani 1 d . .
H95A H 0.8298 0.2317 0.345 0.084 Uiso 1 calc . .
H95B H 0.8451 0.1634 0.3365 0.084 Uiso 1 calc . .
C96 C 0.8258(2) 0.2073(8) 0.2798(4) 0.112(4) Uani 1 d . .
H96A H 0.8198 0.2585 0.2696 0.135 Uiso 1 calc . .
H96B H 0.8354 0.1914 0.2607 0.135 Uiso 1 calc . .
C97 C 0.8071(2) 0.1521(8) 0.2732(5) 0.118(5) Uani 1 d . .
H97A H 0.7993 0.1513 0.2419 0.177 Uiso 1 calc . .
H97B H 0.797 0.1682 0.2909 0.177 Uiso 1 calc . .
H97C H 0.8127 0.1008 0.2823 0.177 Uiso 1 calc . .
C101 C 0.9774(4) 0.4322(12) 0.5473(7) 0.159(6) Uani 1 d . .
C102 C 0.9615(4) 0.4012(14) 0.5784(8) 0.228(9) Uani 1 d . .
C103 C 0.9542(5) 0.3198(13) 0.5640(9) 0.308(13) Uani 1 d . .
H10D H 0.9454 0.3204 0.5335 0.462 Uiso 1 calc . .
H10E H 0.9455 0.2992 0.5834 0.462 Uiso 1 calc . .
H10F H 0.9672 0.2874 0.566 0.462 Uiso 1 calc . .
C104 C 0.9729(5) 0.3992(18) 0.6266(7) 0.327(14) Uani 1 d . .
H10G H 0.9785 0.4503 0.6362 0.49 Uiso 1 calc . .
H10H H 0.9851 0.3626 0.6315 0.49 Uiso 1 calc . .
H10I H 0.9624 0.3832 0.6436 0.49 Uiso 1 calc . .
C105 C 0.9417(5) 0.4537(18) 0.5725(11) 0.367(15) Uani 1 d . .
H10J H 0.9338 0.4552 0.5412 0.551 Uiso 1 calc . .
H10K H 0.9465 0.5055 0.5824 0.551 Uiso 1 calc . .
H10L H 0.9318 0.4342 0.5899 0.551 Uiso 1 calc . .
C106 C 0.9789(3) 0.6264(11) 0.5044(7) 0.174(7) Uani 1 d . .
C107 C 0.9663(4) 0.7060(14) 0.5075(8) 0.243(9) Uani 1 d . .
C108 C 0.9425(4) 0.6979(16) 0.4832(10) 0.350(14) Uani 1 d . .
H10M H 0.9415 0.682 0.4527 0.525 Uiso 1 calc . .
H10N H 0.935 0.7473 0.4832 0.525 Uiso 1 calc . .
H10O H 0.9354 0.6593 0.4979 0.525 Uiso 1 calc . .
C109 C 0.9695(4) 0.7303(15) 0.5549(8) 0.329(14) Uani 1 d . .
H10P H 0.9852 0.7303 0.5695 0.494 Uiso 1 calc . .
H10Q H 0.9618 0.6944 0.5701 0.494 Uiso 1 calc . .
H10R H 0.9635 0.782 0.556 0.494 Uiso 1 calc . .
C110 C 0.9768(6) 0.763(2) 0.4807(12) 0.420(18) Uani 1 d . .
H11A H 0.9744 0.745 0.4501 0.63 Uiso 1 calc . .
H11B H 0.9926 0.7666 0.494 0.63 Uiso 1 calc . .
H11C H 0.9701 0.8137 0.4809 0.63 Uiso 1 calc . .
Cr1 Cr 0.89003(3) 0.25031(8) 0.23502(4) 0.0648(4) Uani 0.5 d . .
Ni1 Ni 0.89003(3) 0.25031(8) 0.23502(4) 0.0648(4) Uani 0.5 d . .
Cr2 Cr 0.90334(3) 0.09254(9) 0.30459(5) 0.0631(5) Uani 1 d . .
Cr3 Cr 0.88185(3) 0.00940(10) 0.38593(6) 0.0726(5) Uani 1 d . .
Cr4 Cr 0.84876(3) 0.07779(8) 0.45097(5) 0.0609(5) Uani 1 d . .
Cr5 Cr 0.81782(3) 0.24160(9) 0.45176(5) 0.0575(5) Uani 1 d . .
Cr6 Cr 0.81083(3) 0.41128(8) 0.39240(4) 0.0500(4) Uani 1 d . .
Cr7 Cr 0.82258(2) 0.47180(8) 0.29504(4) 0.0505(4) Uani 1 d . .
Cr8 Cr 0.86101(2) 0.42024(7) 0.23764(4) 0.0455(4) Uani 0.5 d . .
Ni8 Ni 0.86101(2) 0.42024(7) 0.23764(4) 0.0455(4) Uani 0.5 d . .
F1 F 0.89371(8) 0.1989(3) 0.29444(15) 0.0555(13) Uani 1 d . .
F2 F 0.87916(9) 0.0762(3) 0.33433(16) 0.0619(14) Uani 1 d . .
F3 F 0.86988(9) 0.0931(3) 0.41485(16) 0.0602(14) Uani 1 d . .
F4 F 0.83114(8) 0.1641(3) 0.42105(15) 0.0563(13) Uani 1 d . .
F5 F 0.82827(8) 0.3212(3) 0.41704(14) 0.0510(12) Uani 1 d . .
F6 F 0.81753(8) 0.3901(3) 0.33570(14) 0.0504(12) Uani 1 d . .
F7 F 0.84968(8) 0.4203(3) 0.29426(13) 0.0504(12) Uani 1 d . .
F8 F 0.86517(8) 0.3053(3) 0.24787(14) 0.0527(12) Uani 1 d . .
N80 N 0.96075(15) 0.4527(6) 0.4038(3) 0.081(3) Uani 1 d . .
N94 N 0.85816(17) 0.2672(5) 0.3337(3) 0.088(3) Uani 1 d . .
H94A H 0.8525 0.318 0.3221 0.106 Uiso 1 calc . .
H94B H 0.868 0.2492 0.3154 0.106 Uiso 1 calc . .
O1 O 0.91591(13) 0.1943(4) 0.2223(2) 0.076(2) Uani 1 d . .
O2 O 0.92810(13) 0.1095(5) 0.2769(3) 0.093(2) Uani 1 d . .
O3 O 0.86997(13) 0.1649(4) 0.2078(2) 0.076(2) Uani 1 d . .
O4 O 0.88325(14) 0.0596(4) 0.2482(2) 0.075(2) Uani 1 d . .
O5 O 0.91323(13) -0.0164(4) 0.3145(3) 0.084(2) Uani 1 d . .
O6 O 0.89362(15) -0.0759(4) 0.3564(3) 0.093(2) Uani 1 d . .
O7 O 0.92342(12) 0.1237(4) 0.3632(3) 0.084(2) Uani 1 d . .
O8 O 0.91093(15) 0.0443(5) 0.4120(2) 0.088(2) Uani 1 d . .
O9 O 0.88507(15) -0.0599(4) 0.4386(3) 0.099(3) Uani 1 d . .
O10 O 0.86655(15) -0.0066(4) 0.4839(2) 0.087(2) Uani 1 d . .
O11 O 0.85193(15) -0.0319(4) 0.3603(3) 0.086(2) Uani 1 d . .
O12 O 0.83134(13) 0.0070(4) 0.4067(3) 0.086(2) Uani 1 d . .
O13 O 0.82762(15) 0.0581(4) 0.4874(3) 0.087(2) Uani 1 d . .
O14 O 0.80614(14) 0.1626(5) 0.4849(3) 0.089(2) Uani 1 d . .
O15 O 0.86594(12) 0.1473(4) 0.4971(2) 0.075(2) Uani 1 d . .
O16 O 0.84506(14) 0.2523(4) 0.4995(2) 0.076(2) Uani 1 d . .
O17 O 0.80454(12) 0.3184(4) 0.4840(2) 0.075(2) Uani 1 d . .
O18 O 0.80456(12) 0.4338(4) 0.4507(2) 0.0697(19) Uani 1 d . .
O19 O 0.79000(11) 0.2305(4) 0.4043(2) 0.0697(18) Uani 1 d . .
O20 O 0.78352(10) 0.3474(4) 0.3736(2) 0.0587(16) Uani 1 d . .
O21 O 0.79241(12) 0.5016(4) 0.3693(2) 0.0692(19) Uani 1 d . .
O22 O 0.79397(11) 0.5209(4) 0.2978(2) 0.0681(18) Uani 1 d . .
O23 O 0.83805(11) 0.4751(4) 0.4109(2) 0.0617(17) Uani 1 d . .
O24 O 0.83922(11) 0.5354(3) 0.3465(2) 0.0568(16) Uani 1 d . .
O25 O 0.82652(11) 0.5570(4) 0.2559(2) 0.0591(16) Uani 1 d . .
O26 O 0.85748(12) 0.5362(4) 0.2310(2) 0.0619(17) Uani 1 d . .
O27 O 0.80583(10) 0.4106(4) 0.24439(19) 0.0607(17) Uani 1 d . .
O28 O 0.82956(12) 0.4005(4) 0.19954(19) 0.0594(17) Uani 1 d . .
O29 O 0.87222(11) 0.4178(4) 0.1819(2) 0.0628(18) Uani 1 d . .
O30 O 0.88607(12) 0.2991(4) 0.1764(2) 0.074(2) Uani 1 d . .
O31 O 0.89233(12) 0.4369(4) 0.2782(2) 0.0647(17) Uani 1 d . .
O32 O 0.91131(10) 0.3297(4) 0.2675(2) 0.0628(17) Uani 1 d . .
O33 O 1.0046(2) 0.5361(7) 0.4317(3) 0.164(5) Uani 1 d . .
O34 O 0.96952(17) 0.4287(7) 0.5060(3) 0.132(4) Uani 1 d . .
O35 O 1.00369(16) 0.3854(6) 0.4640(4) 0.149(5) Uani 1 d . .
O36 O 0.97020(17) 0.5810(6) 0.4724(4) 0.154(5) Uani 1 d . .
Ru1 Ru 0.98681(2) 0.48160(6) 0.46893(3) 0.0860(4) Uani 1 d . .
C1A C 0.9166(5) 0.5702(13) 0.2194(7) 0.176(13) Uani 0.371(7) d A 2
H1A H 0.9014 0.5528 0.2196 0.212 Uiso 0.371(7) calc A 2
Cl1 Cl 0.9332(3) 0.4901(7) 0.2153(4) 0.174(6) Uani 0.371(7) d A 2
Cl3 Cl 0.9154(5) 0.6394(12) 0.1778(6) 0.314(14) Uani 0.371(7) d A 2
Cl6 Cl 0.9290(6) 0.6153(10) 0.2700(6) 0.39(2) Uani 0.371(7) d A 2
C1B C 0.9821(4) 0.076(2) 0.6181(10) 0.54(2) Uani 0.629(7) d A 1
H1B H 0.9882 0.1156 0.6013 0.654 Uiso 0.629(7) calc A 1
Cl2 Cl 0.9992(2) 0.0591(14) 0.6712(8) 0.502(18) Uani 0.629(7) d A 1
Cl4 Cl 0.9561(3) 0.1037(14) 0.6275(9) 0.532(18) Uani 0.629(7) d A 1
Cl7 Cl 0.9789(5) -0.0165(19) 0.5908(10) 0.63(2) Uani 0.629(7) d A 1

loop_
_atom_site_aniso_label
_atom_site_aniso_U_11
_atom_site_aniso_U_22
_atom_site_aniso_U_33
_atom_site_aniso_U_23
_atom_site_aniso_U_13
_atom_site_aniso_U_12
C1 0.077(8) 0.093(8) 0.087(8) 0.015(7) 0.045(7) 0.020(7)
C2 0.103(11) 0.191(14) 0.163(12) 0.054(11) 0.101(10) 0.048(10)
C3 0.093(15) 0.48(3) 0.42(3) -0.11(3) 0.114(19) -0.04(2)
C4 0.24(2) 0.43(3) 0.216(16) 0.144(19) 0.184(16) 0.19(2)
C5 0.33(3) 0.246(18) 0.35(3) 0.106(18) 0.27(3) 0.194(18)
C6 0.072(8) 0.077(8) 0.068(7) -0.025(6) 0.021(6) 0.004(6)
C7 0.121(11) 0.110(9) 0.092(9) -0.050(7) 0.012(7) -0.008(8)
C8 0.141(14) 0.197(16) 0.185(16) -0.110(12) -0.065(12) 0.023(12)
C9 0.182(18) 0.27(2) 0.176(16) -0.166(16) 0.039(13) -0.008(15)
C10 0.23(2) 0.22(2) 0.24(2) -0.006(15) -0.010(16) -0.159(18)
C11 0.101(9) 0.061(7) 0.094(8) -0.004(6) 0.043(8) 0.011(6)
C12 0.117(10) 0.081(8) 0.138(10) -0.009(8) 0.070(9) 0.032(8)
C13 0.110(11) 0.102(11) 0.44(3) -0.013(16) 0.036(15) 0.056(10)
C14 0.34(3) 0.124(13) 0.150(12) -0.036(10) 0.098(14) 0.059(16)
C15 0.25(2) 0.068(8) 0.257(19) 0.024(11) 0.154(18) 0.031(10)
C16 0.081(8) 0.073(7) 0.062(7) 0.014(6) -0.018(6) 0.026(6)
C17 0.082(9) 0.137(10) 0.116(9) 0.021(9) 0.000(8) -0.012(8)
C18 0.120(15) 0.216(16) 0.227(19) 0.067(16) -0.021(13) -0.094(13)
C19 0.114(16) 0.218(17) 0.34(3) -0.01(2) -0.084(17) 0.070(14)
C20 0.21(2) 0.33(3) 0.079(9) -0.007(13) -0.018(10) -0.089(17)
C21 0.119(10) 0.064(7) 0.071(7) 0.019(6) 0.036(7) 0.018(7)
C22 0.140(11) 0.079(7) 0.110(9) 0.046(7) 0.051(8) 0.047(8)
C23 0.202(16) 0.23(2) 0.27(2) 0.152(19) -0.080(15) -0.028(17)
C24 0.37(3) 0.077(9) 0.144(13) 0.030(9) -0.033(16) 0.043(12)
C25 0.43(3) 0.27(2) 0.137(13) 0.136(14) 0.129(18) 0.22(2)
C26 0.098(9) 0.051(7) 0.084(8) 0.012(6) 0.005(7) -0.011(6)
C27 0.118(10) 0.070(7) 0.140(10) -0.027(7) 0.029(9) -0.034(7)
C28 0.096(11) 0.207(17) 0.29(2) -0.105(17) 0.031(14) -0.043(11)
C29 0.35(3) 0.140(14) 0.36(2) 0.098(17) -0.14(3) -0.156(16)
C30 0.20(2) 0.25(2) 0.198(14) -0.163(15) 0.054(15) -0.096(18)
C31 0.073(8) 0.103(9) 0.059(6) 0.024(6) 0.028(6) -0.011(7)
C32 0.109(11) 0.155(12) 0.159(12) 0.072(10) 0.088(9) 0.012(9)
C33 0.104(15) 0.33(3) 0.36(3) 0.17(2) 0.005(15) -0.083(16)
C34 0.188(17) 0.178(14) 0.173(16) 0.106(13) 0.071(13) -0.016(12)
C35 0.58(4) 0.187(18) 0.41(3) 0.001(19) 0.45(3) -0.04(2)
C36 0.070(7) 0.075(7) 0.047(5) 0.002(6) 0.017(5) -0.006(6)
C37 0.076(8) 0.105(8) 0.062(6) -0.014(6) 0.000(6) 0.014(7)
C38 0.098(11) 0.205(16) 0.141(12) -0.062(12) -0.035(9) 0.050(11)
C39 0.210(18) 0.35(2) 0.042(7) 0.001(11) 0.024(9) -0.077(19)
C40 0.159(16) 0.115(10) 0.154(13) -0.042(9) -0.038(11) -0.007(10)
C41 0.056(7) 0.087(8) 0.050(6) 0.003(6) 0.027(5) 0.021(6)
C42 0.083(8) 0.091(7) 0.059(6) -0.011(5) 0.032(5) 0.010(6)
C43 0.134(12) 0.104(9) 0.106(9) -0.008(7) 0.056(8) 0.043(8)
C44 0.153(13) 0.131(10) 0.093(9) 0.005(8) 0.082(9) 0.013(9)
C45 0.104(10) 0.180(14) 0.098(9) -0.060(10) 0.026(7) 0.008(9)
C46 0.058(6) 0.059(6) 0.050(5) 0.000(5) 0.020(5) 0.004(6)
C47 0.061(7) 0.093(7) 0.076(6) -0.018(6) 0.017(5) -0.008(6)
C48 0.069(9) 0.203(15) 0.195(14) -0.083(13) 0.060(10) -0.027(10)
C49 0.101(11) 0.101(8) 0.156(13) -0.034(8) 0.014(9) -0.017(8)
C50 0.106(11) 0.171(13) 0.082(8) 0.006(8) -0.026(7) -0.026(10)
C51 0.072(7) 0.058(6) 0.077(7) 0.014(6) 0.027(6) 0.015(5)
C52 0.100(10) 0.119(9) 0.129(10) 0.053(8) 0.058(8) 0.065(8)
C53 0.23(2) 0.095(11) 0.65(4) 0.069(18) 0.22(2) 0.089(12)
C54 0.18(2) 0.48(3) 0.202(16) -0.02(2) -0.025(14) 0.21(2)
C55 0.25(2) 0.33(3) 0.29(2) 0.19(2) 0.21(2) 0.23(2)
C56 0.063(7) 0.053(6) 0.070(7) -0.011(6) 0.020(5) -0.004(5)
C57 0.120(10) 0.075(7) 0.078(7) -0.010(6) 0.019(7) -0.030(7)
C58 0.25(2) 0.40(3) 0.116(12) -0.031(16) 0.041(14) -0.256(19)
C59 0.195(17) 0.188(14) 0.088(9) 0.009(10) -0.019(9) -0.122(13)
C60 0.22(2) 0.123(13) 0.50(4) -0.164(18) -0.13(2) 0.020(13)
C61 0.059(7) 0.053(6) 0.050(5) -0.007(4) 0.013(5) -0.001(5)
C62 0.095(8) 0.056(6) 0.059(6) 0.013(5) 0.028(5) 0.001(6)
C63 0.222(17) 0.141(14) 0.33(3) 0.131(16) 0.168(17) 0.015(14)
C64 0.27(2) 0.151(15) 0.30(2) 0.144(14) -0.15(2) -0.057(17)
C65 0.59(4) 0.053(8) 0.229(17) 0.011(10) 0.26(2) 0.020(16)
C66 0.065(7) 0.056(6) 0.046(6) 0.006(5) 0.003(5) -0.006(5)
C67 0.060(7) 0.107(8) 0.064(6) -0.005(6) -0.003(5) -0.017(6)
C68 0.109(14) 0.42(3) 0.173(15) -0.211(19) 0.010(11) -0.047(15)
C69 0.138(15) 0.172(13) 0.161(14) 0.087(11) -0.082(11) -0.024(10)
C70 0.143(14) 0.232(17) 0.097(10) 0.038(10) -0.035(8) -0.125(13)
C71 0.075(7) 0.071(7) 0.047(5) -0.007(6) 0.026(5) -0.013(6)
C72 0.107(9) 0.091(7) 0.055(6) 0.010(6) 0.037(6) 0.004(7)
C73 0.148(12) 0.125(10) 0.065(7) -0.013(7) 0.007(8) -0.014(9)
C74 0.152(11) 0.120(10) 0.085(8) 0.017(8) 0.077(8) 0.025(9)
C75 0.172(14) 0.094(8) 0.063(7) 0.013(6) 0.059(8) 0.005(8)
C76 0.045(7) 0.067(7) 0.063(6) 0.004(5) 0.015(5) -0.007(6)
C77 0.052(6) 0.066(6) 0.071(6) 0.005(5) 0.014(5) 0.004(5)
C78 0.059(8) 0.092(8) 0.099(8) -0.016(6) -0.006(6) 0.011(6)
C79 0.083(10) 0.089(8) 0.116(10) -0.033(7) -0.004(8) -0.013(8)
C81 0.065(8) 0.104(9) 0.112(9) -0.022(8) -0.001(7) 0.020(7)
C82 0.068(8) 0.084(7) 0.100(8) -0.018(6) 0.001(6) 0.020(6)
C91 0.110(11) 0.164(13) 0.076(8) -0.013(8) -0.002(7) -0.014(10)
C92 0.109(11) 0.128(10) 0.077(7) 0.000(7) 0.021(7) -0.042(8)
C93 0.062(7) 0.107(8) 0.071(7) 0.018(6) 0.015(6) 0.024(6)
C95 0.075(8) 0.071(7) 0.068(6) 0.004(5) 0.026(5) 0.007(6)
C96 0.129(12) 0.120(10) 0.092(8) -0.021(8) 0.035(8) -0.038(9)
C97 0.077(10) 0.135(11) 0.136(11) -0.001(9) 0.016(8) -0.040(8)
C101 0.144(12) 0.191(13) 0.135(11) -0.008(11) 0.020(10) -0.078(11)
C102 0.215(15) 0.264(15) 0.209(14) 0.002(14) 0.058(12) -0.077(12)
C103 0.36(3) 0.260(18) 0.31(2) 0.037(18) 0.10(2) -0.145(18)
C104 0.36(3) 0.45(3) 0.187(15) 0.047(19) 0.086(17) -0.18(2)
C105 0.32(2) 0.43(3) 0.42(3) 0.04(3) 0.21(2) 0.05(2)
C106 0.131(12) 0.149(11) 0.200(13) -0.046(11) -0.038(11) 0.042(10)
C107 0.196(14) 0.220(14) 0.272(15) -0.054(13) -0.022(13) 0.068(12)
C108 0.175(15) 0.32(2) 0.47(3) -0.22(2) -0.071(17) 0.140(15)
C109 0.29(2) 0.34(2) 0.310(19) -0.130(18) -0.019(17) 0.22(2)
C110 0.50(3) 0.25(2) 0.48(3) 0.07(2) 0.05(3) -0.01(2)
Cr1 0.0715(11) 0.0722(10) 0.0544(8) -0.0004(7) 0.0227(7) 0.0075(8)
Ni1 0.0715(11) 0.0722(10) 0.0544(8) -0.0004(7) 0.0227(7) 0.0075(8)
Cr2 0.0665(12) 0.0620(10) 0.0649(10) 0.0020(8) 0.0242(9) 0.0128(8)
Cr3 0.0893(14) 0.0641(10) 0.0728(11) 0.0109(9) 0.0362(10) 0.0216(10)
Cr4 0.0772(12) 0.0516(9) 0.0586(9) 0.0065(7) 0.0256(9) 0.0094(8)
Cr5 0.0623(11) 0.0667(10) 0.0487(8) 0.0112(7) 0.0236(8) 0.0146(8)
Cr6 0.0568(10) 0.0515(9) 0.0470(8) 0.0002(7) 0.0231(7) 0.0047(7)
Cr7 0.0532(10) 0.0583(9) 0.0420(8) 0.0034(7) 0.0155(7) 0.0045(7)
Cr8 0.0495(8) 0.0511(8) 0.0388(7) 0.0013(6) 0.0159(6) 0.0021(6)
Ni8 0.0495(8) 0.0511(8) 0.0388(7) 0.0013(6) 0.0159(6) 0.0021(6)
F1 0.060(3) 0.058(3) 0.050(3) -0.004(2) 0.016(2) 0.004(3)
F2 0.066(4) 0.063(3) 0.060(3) 0.005(3) 0.022(3) 0.007(3)
F3 0.065(4) 0.061(3) 0.059(3) 0.010(3) 0.023(3) 0.011(3)
F4 0.066(4) 0.057(3) 0.048(3) 0.005(2) 0.018(2) 0.008(3)
F5 0.050(3) 0.059(3) 0.046(3) -0.001(2) 0.017(2) 0.007(2)
F6 0.055(3) 0.054(3) 0.045(3) -0.001(2) 0.018(2) 0.001(2)
F7 0.057(3) 0.061(3) 0.037(2) -0.001(2) 0.017(2) 0.005(2)
F8 0.059(3) 0.048(3) 0.052(3) -0.001(2) 0.016(2) 0.003(2)
N80 0.051(6) 0.088(7) 0.100(7) -0.010(6) 0.009(5) 0.003(5)
N94 0.110(8) 0.086(6) 0.066(6) -0.011(5) 0.019(6) -0.014(6)
O1 0.084(6) 0.086(5) 0.068(4) 0.009(4) 0.038(4) 0.023(4)
O2 0.076(6) 0.104(6) 0.111(6) 0.021(5) 0.048(5) 0.025(5)
O3 0.094(6) 0.069(5) 0.055(4) -0.013(4) 0.001(4) 0.006(4)
O4 0.106(6) 0.059(4) 0.064(4) -0.014(4) 0.028(4) 0.003(4)
O5 0.096(6) 0.066(5) 0.104(6) 0.000(4) 0.054(5) 0.021(4)
O6 0.116(7) 0.069(5) 0.112(6) 0.006(4) 0.063(6) 0.022(5)
O7 0.060(5) 0.085(5) 0.100(6) 0.016(5) 0.005(4) 0.005(4)
O8 0.121(7) 0.077(5) 0.079(5) 0.014(4) 0.049(5) 0.012(5)
O9 0.129(8) 0.075(5) 0.107(6) 0.026(5) 0.056(6) 0.036(5)
O10 0.136(7) 0.067(5) 0.070(5) 0.026(4) 0.048(5) 0.036(5)
O11 0.099(7) 0.073(5) 0.104(6) -0.018(4) 0.060(5) -0.022(5)
O12 0.083(6) 0.069(5) 0.109(6) -0.022(5) 0.031(5) -0.011(4)
O13 0.112(7) 0.069(5) 0.102(6) 0.018(4) 0.066(5) 0.009(5)
O14 0.105(6) 0.082(5) 0.099(5) 0.044(5) 0.064(5) 0.027(5)
O15 0.073(5) 0.081(5) 0.061(4) -0.008(4) -0.001(4) 0.027(4)
O16 0.098(6) 0.073(5) 0.048(4) -0.004(3) 0.003(4) 0.029(4)
O17 0.097(6) 0.079(5) 0.067(4) 0.022(4) 0.051(4) 0.027(4)
O18 0.092(6) 0.063(4) 0.067(4) 0.003(4) 0.043(4) 0.008(4)
O19 0.048(4) 0.068(4) 0.092(5) 0.013(4) 0.017(4) -0.009(4)
O20 0.045(4) 0.067(5) 0.065(4) 0.014(3) 0.014(3) 0.007(3)
O21 0.087(5) 0.063(4) 0.070(4) 0.015(4) 0.045(4) 0.026(4)
O22 0.062(5) 0.086(5) 0.060(4) 0.020(4) 0.023(4) 0.024(4)
O23 0.074(5) 0.062(4) 0.051(4) -0.001(3) 0.019(3) -0.016(4)
O24 0.069(5) 0.049(4) 0.053(4) -0.003(3) 0.018(3) -0.007(3)
O25 0.064(5) 0.065(4) 0.054(4) 0.010(3) 0.026(3) 0.004(3)
O26 0.070(5) 0.054(4) 0.066(4) 0.006(3) 0.024(4) 0.004(4)
O27 0.055(4) 0.086(5) 0.041(4) -0.004(3) 0.014(3) -0.014(3)
O28 0.063(5) 0.070(4) 0.044(3) -0.007(3) 0.009(3) -0.003(4)
O29 0.076(5) 0.072(4) 0.047(4) 0.001(3) 0.030(3) 0.006(4)
O30 0.096(6) 0.077(5) 0.057(4) 0.004(4) 0.035(4) 0.016(4)
O31 0.061(5) 0.067(4) 0.064(4) -0.003(3) 0.012(4) 0.001(4)
O32 0.055(4) 0.069(5) 0.066(4) -0.008(4) 0.019(3) -0.001(4)
O33 0.155(10) 0.224(12) 0.094(6) -0.007(7) -0.008(6) -0.119(10)
O34 0.094(7) 0.183(10) 0.111(7) -0.013(7) 0.014(6) -0.059(7)
O35 0.071(7) 0.170(9) 0.166(9) -0.070(8) -0.048(6) 0.037(6)
O36 0.094(7) 0.149(9) 0.174(9) -0.077(8) -0.055(7) 0.047(6)
Ru1 0.0467(6) 0.1131(8) 0.0916(7) -0.0271(6) 0.0044(5) -0.0094(5)
C1A 0.36(4) 0.13(2) 0.097(18) 0.005(15) 0.18(2) -0.01(2)
Cl1 0.226(17) 0.174(11) 0.140(10) 0.025(8) 0.077(11) -0.037(10)
Cl3 0.43(3) 0.29(2) 0.274(19) 0.144(18) 0.19(2) 0.18(2)
Cl6 0.73(5) 0.147(14) 0.229(17) -0.020(12) -0.02(3) 0.06(2)
C1B 0.24(3) 0.75(5) 0.60(4) 0.35(4) 0.02(3) 0.15(4)
Cl2 0.168(12) 0.73(4) 0.57(3) 0.42(3) 0.024(16) -0.038(18)
Cl4 0.225(16) 0.64(4) 0.71(4) 0.40(3) 0.07(2) 0.11(2)
Cl7 0.37(3) 0.89(6) 0.65(4) 0.22(3) 0.14(3) 0.08(3)

loop_
_atom_type_symbol
_atom_type_description
_atom_type_scat_dispersion_real
_atom_type_scat_dispersion_imag
_atom_type_scat_source
C C 0.0033 0.0016 'International Tables Vol C Tables 4.2.6.8 and 6.1.1.4'
H H 0 0 'International Tables Vol C Tables 4.2.6.8 and 6.1.1.4'
B B 0.0013 0.0007 'International Tables Vol C Tables 4.2.6.8 and 6.1.1.4'
N N 0.0061 0.0033 'International Tables Vol C Tables 4.2.6.8 and 6.1.1.4'
O O 0.0106 0.006 'International Tables Vol C Tables 4.2.6.8 and 6.1.1.4'
F F 0.0171 0.0103 'International Tables Vol C Tables 4.2.6.8 and 6.1.1.4'
Cr Cr 0.3209 0.6236 'International Tables Vol C Tables 4.2.6.8 and 6.1.1.4'
Ni Ni 0.3393 1.1124 'International Tables Vol C Tables 4.2.6.8 and 6.1.1.4'
Ru Ru -1.2594 0.8363 'International Tables Vol C Tables 4.2.6.8 and 6.1.1.4'
Cl Cl 0.1484 0.1585 'International Tables Vol C Tables 4.2.6.8 and 6.1.1.4'

loop_
_geom_angle_atom_site_label_1
_geom_angle_atom_site_label_2
_geom_angle_atom_site_label_3
_geom_angle
_geom_angle_site_symmetry_1
_geom_angle_site_symmetry_3
O1 C1 O2 125.7(11) . .
O1 C1 C2 119.0(10) . .
O2 C1 C2 115.1(10) . .
C5 C2 C4 110.6(10) . .
C5 C2 C3 106.9(11) . .
C4 C2 C3 107.6(11) . .
C5 C2 C1 111.5(10) . .
C4 C2 C1 111.4(10) . .
C3 C2 C1 108.7(10) . .
C2 C3 H3A 109.5 . .
C2 C3 H3B 109.5 . .
H3A C3 H3B 109.5 . .
C2 C3 H3C 109.5 . .
H3A C3 H3C 109.5 . .
H3B C3 H3C 109.5 . .
C2 C4 H4A 109.5 . .
C2 C4 H4B 109.5 . .
H4A C4 H4B 109.5 . .
C2 C4 H4C 109.5 . .
H4A C4 H4C 109.5 . .
H4B C4 H4C 109.5 . .
C2 C5 H5A 109.5 . .
C2 C5 H5B 109.5 . .
H5A C5 H5B 109.5 . .
C2 C5 H5C 109.5 . .
H5A C5 H5C 109.5 . .
H5B C5 H5C 109.5 . .
O3 C6 O4 125.6(10) . .
O3 C6 C7 118.5(11) . .
O4 C6 C7 115.9(11) . .
C9 C7 C8 111.1(12) . .
C9 C7 C10 112.8(13) . .
C8 C7 C10 107.3(13) . .
C9 C7 C6 106.5(11) . .
C8 C7 C6 111.2(11) . .
C10 C7 C6 107.9(11) . .
C7 C8 H8A 109.5 . .
C7 C8 H8B 109.5 . .
H8A C8 H8B 109.5 . .
C7 C8 H8C 109.5 . .
H8A C8 H8C 109.5 . .
H8B C8 H8C 109.5 . .
C7 C9 H9A 109.5 . .
C7 C9 H9B 109.5 . .
H9A C9 H9B 109.5 . .
C7 C9 H9C 109.5 . .
H9A C9 H9C 109.5 . .
H9B C9 H9C 109.5 . .
C7 C10 H10A 109.5 . .
C7 C10 H10B 109.5 . .
H10A C10 H10B 109.5 . .
C7 C10 H10C 109.5 . .
H10A C10 H10C 109.5 . .
H10B C10 H10C 109.5 . .
O5 C11 O6 124.6(10) . .
O5 C11 C12 117.8(11) . .
O6 C11 C12 117.5(11) . .
C13 C12 C15 112.1(12) . .
C13 C12 C14 108.5(13) . .
C15 C12 C14 109.6(12) . .
C13 C12 C11 107.4(11) . .
C15 C12 C11 112.6(10) . .
C14 C12 C11 106.3(11) . .
C12 C13 H13A 109.5 . .
C12 C13 H13B 109.5 . .
H13A C13 H13B 109.5 . .
C12 C13 H13C 109.5 . .
H13A C13 H13C 109.5 . .
H13B C13 H13C 109.5 . .
C12 C14 H14A 109.5 . .
C12 C14 H14B 109.5 . .
H14A C14 H14B 109.5 . .
C12 C14 H14C 109.5 . .
H14A C14 H14C 109.5 . .
H14B C14 H14C 109.5 . .
C12 C15 H15A 109.5 . .
C12 C15 H15B 109.5 . .
H15A C15 H15B 109.5 . .
C12 C15 H15C 109.5 . .
H15A C15 H15C 109.5 . .
H15B C15 H15C 109.5 . .
O8 C16 O7 125.4(10) . .
O8 C16 C17 120.6(10) . .
O7 C16 C17 112.8(12) . .
C18 C17 C19 111.7(13) . .
C18 C17 C20 107.5(13) . .
C19 C17 C20 108.2(13) . .
C18 C17 C16 112.0(11) . .
C19 C17 C16 111.0(12) . .
C20 C17 C16 106.1(11) . .
C17 C18 H18A 109.5 . .
C17 C18 H18B 109.5 . .
H18A C18 H18B 109.5 . .
C17 C18 H18C 109.5 . .
H18A C18 H18C 109.5 . .
H18B C18 H18C 109.5 . .
C17 C19 H19A 109.5 . .
C17 C19 H19B 109.5 . .
H19A C19 H19B 109.5 . .
C17 C19 H19C 109.5 . .
H19A C19 H19C 109.5 . .
H19B C19 H19C 109.5 . .
C17 C20 H20A 109.5 . .
C17 C20 H20B 109.5 . .
H20A C20 H20B 109.5 . .
C17 C20 H20C 109.5 . .
H20A C20 H20C 109.5 . .
H20B C20 H20C 109.5 . .
O10 C21 O9 123.8(10) . .
O10 C21 C22 118.7(11) . .
O9 C21 C22 117.5(11) . .
C25 C22 C24 114.9(13) . .
C25 C22 C23 106.9(14) . .
C24 C22 C23 105.4(13) . .
C25 C22 C21 111.9(11) . .
C24 C22 C21 108.5(11) . .
C23 C22 C21 108.8(11) . .
C22 C23 H23A 109.5 . .
C22 C23 H23B 109.5 . .
H23A C23 H23B 109.5 . .
C22 C23 H23C 109.5 . .
H23A C23 H23C 109.5 . .
H23B C23 H23C 109.5 . .
C22 C24 H24A 109.5 . .
C22 C24 H24B 109.5 . .
H24A C24 H24B 109.5 . .
C22 C24 H24C 109.5 . .
H24A C24 H24C 109.5 . .
H24B C24 H24C 109.5 . .
C22 C25 H25A 109.5 . .
C22 C25 H25B 109.5 . .
H25A C25 H25B 109.5 . .
C22 C25 H25C 109.5 . .
H25A C25 H25C 109.5 . .
H25B C25 H25C 109.5 . .
O11 C26 O12 125.4(11) . .
O11 C26 C27 120.2(12) . .
O12 C26 C27 114.4(12) . .
C29 C27 C28 110.8(14) . .
C29 C27 C30 111.7(13) . .
C28 C27 C30 107.7(13) . .
C29 C27 C26 104.0(11) . .
C28 C27 C26 113.0(11) . .
C30 C27 C26 109.6(12) . .
C27 C28 H28A 109.5 . .
C27 C28 H28B 109.5 . .
H28A C28 H28B 109.5 . .
C27 C28 H28C 109.5 . .
H28A C28 H28C 109.5 . .
H28B C28 H28C 109.5 . .
C27 C29 H29A 109.5 . .
C27 C29 H29B 109.5 . .
H29A C29 H29B 109.5 . .
C27 C29 H29C 109.5 . .
H29A C29 H29C 109.5 . .
H29B C29 H29C 109.5 . .
C27 C30 H30A 109.5 . .
C27 C30 H30B 109.5 . .
H30A C30 H30B 109.5 . .
C27 C30 H30C 109.5 . .
H30A C30 H30C 109.5 . .
H30B C30 H30C 109.5 . .
O13 C31 O14 124.2(10) . .
O13 C31 C32 116.1(12) . .
O14 C31 C32 119.6(12) . .
C35 C32 C34 111.2(13) . .
C35 C32 C33 113.8(15) . .
C34 C32 C33 106.3(13) . .
C35 C32 C31 105.9(13) . .
C34 C32 C31 112.3(11) . .
C33 C32 C31 107.4(12) . .
C32 C33 H33A 109.5 . .
C32 C33 H33B 109.5 . .
H33A C33 H33B 109.5 . .
C32 C33 H33C 109.5 . .
H33A C33 H33C 109.5 . .
H33B C33 H33C 109.5 . .
C32 C34 H34A 109.5 . .
C32 C34 H34B 109.5 . .
H34A C34 H34B 109.5 . .
C32 C34 H34C 109.5 . .
H34A C34 H34C 109.5 . .
H34B C34 H34C 109.5 . .
C32 C35 H35A 109.5 . .
C32 C35 H35B 109.5 . .
H35A C35 H35B 109.5 . .
C32 C35 H35C 109.5 . .
H35A C35 H35C 109.5 . .
H35B C35 H35C 109.5 . .
O15 C36 O16 125.7(9) . .
O15 C36 C37 116.7(10) . .
O16 C36 C37 117.5(10) . .
C38 C37 C40 110.7(11) . .
C38 C37 C39 106.8(11) . .
C40 C37 C39 111.7(12) . .
C38 C37 C36 111.5(10) . .
C40 C37 C36 110.1(9) . .
C39 C37 C36 105.9(9) . .
C37 C38 H38A 109.5 . .
C37 C38 H38B 109.5 . .
H38A C38 H38B 109.5 . .
C37 C38 H38C 109.5 . .
H38A C38 H38C 109.5 . .
H38B C38 H38C 109.5 . .
C37 C39 H39A 109.5 . .
C37 C39 H39B 109.5 . .
H39A C39 H39B 109.5 . .
C37 C39 H39C 109.5 . .
H39A C39 H39C 109.5 . .
H39B C39 H39C 109.5 . .
C37 C40 H40A 109.5 . .
C37 C40 H40B 109.5 . .
H40A C40 H40B 109.5 . .
C37 C40 H40C 109.5 . .
H40A C40 H40C 109.5 . .
H40B C40 H40C 109.5 . .
O18 C41 O17 125.5(9) . .
O18 C41 C42 116.2(10) . .
O17 C41 C42 118.2(9) . .
C43 C42 C45 111.1(10) . .
C43 C42 C44 110.5(9) . .
C45 C42 C44 109.1(9) . .
C43 C42 C41 110.3(9) . .
C45 C42 C41 105.9(8) . .
C44 C42 C41 109.9(9) . .
C42 C43 H43A 109.5 . .
C42 C43 H43B 109.5 . .
H43A C43 H43B 109.5 . .
C42 C43 H43C 109.5 . .
H43A C43 H43C 109.5 . .
H43B C43 H43C 109.5 . .
C42 C44 H44A 109.5 . .
C42 C44 H44B 109.5 . .
H44A C44 H44B 109.5 . .
C42 C44 H44C 109.5 . .
H44A C44 H44C 109.5 . .
H44B C44 H44C 109.5 . .
C42 C45 H45A 109.5 . .
C42 C45 H45B 109.5 . .
H45A C45 H45B 109.5 . .
C42 C45 H45C 109.5 . .
H45A C45 H45C 109.5 . .
H45B C45 H45C 109.5 . .
O20 C46 O19 124.8(9) . .
O20 C46 C47 117.7(9) . .
O19 C46 C47 117.4(9) . .
C50 C47 C49 108.7(10) . .
C50 C47 C48 109.1(11) . .
C49 C47 C48 111.0(10) . .
C50 C47 C46 109.9(9) . .
C49 C47 C46 112.7(9) . .
C48 C47 C46 105.4(8) . .
C47 C48 H48A 109.5 . .
C47 C48 H48B 109.5 . .
H48A C48 H48B 109.5 . .
C47 C48 H48C 109.5 . .
H48A C48 H48C 109.5 . .
H48B C48 H48C 109.5 . .
C47 C49 H49A 109.5 . .
C47 C49 H49B 109.5 . .
H49A C49 H49B 109.5 . .
C47 C49 H49C 109.5 . .
H49A C49 H49C 109.5 . .
H49B C49 H49C 109.5 . .
C47 C50 H50A 109.5 . .
C47 C50 H50B 109.5 . .
H50A C50 H50B 109.5 . .
C47 C50 H50C 109.5 . .
H50A C50 H50C 109.5 . .
H50B C50 H50C 109.5 . .
O22 C51 O21 124.7(9) . .
O22 C51 C52 117.1(10) . .
O21 C51 C52 118.1(10) . .
C53 C52 C55 114.3(14) . .
C53 C52 C51 106.7(11) . .
C55 C52 C51 113.5(10) . .
C53 C52 C54 103.7(14) . .
C55 C52 C54 108.7(14) . .
C51 C52 C54 109.4(12) . .
C52 C53 H53A 109.5 . .
C52 C53 H53B 109.5 . .
H53A C53 H53B 109.5 . .
C52 C53 H53C 109.5 . .
H53A C53 H53C 109.5 . .
H53B C53 H53C 109.5 . .
C52 C54 H54A 109.5 . .
C52 C54 H54B 109.5 . .
H54A C54 H54B 109.5 . .
C52 C54 H54C 109.5 . .
H54A C54 H54C 109.5 . .
H54B C54 H54C 109.5 . .
C52 C55 H55A 109.5 . .
C52 C55 H55B 109.5 . .
H55A C55 H55B 109.5 . .
C52 C55 H55C 109.5 . .
H55A C55 H55C 109.5 . .
H55B C55 H55C 109.5 . .
O23 C56 O24 125.3(9) . .
O23 C56 C57 117.6(9) . .
O24 C56 C57 117.2(9) . .
C60 C57 C58 111.4(14) . .
C60 C57 C59 107.4(13) . .
C58 C57 C59 108.4(12) . .
C60 C57 C56 104.8(11) . .
C58 C57 C56 110.5(10) . .
C59 C57 C56 114.4(10) . .
C57 C58 H58A 109.5 . .
C57 C58 H58B 109.5 . .
H58A C58 H58B 109.5 . .
C57 C58 H58C 109.5 . .
H58A C58 H58C 109.5 . .
H58B C58 H58C 109.5 . .
C57 C59 H59A 109.5 . .
C57 C59 H59B 109.5 . .
H59A C59 H59B 109.5 . .
C57 C59 H59C 109.5 . .
H59A C59 H59C 109.5 . .
H59B C59 H59C 109.5 . .
C57 C60 H60A 109.5 . .
C57 C60 H60B 109.5 . .
H60A C60 H60B 109.5 . .
C57 C60 H60C 109.5 . .
H60A C60 H60C 109.5 . .
H60B C60 H60C 109.5 . .
O25 C61 O26 126.4(9) . .
O25 C61 C62 116.7(9) . .
O26 C61 C62 116.8(9) . .
C65 C62 C64 110.0(13) . .
C65 C62 C63 112.3(12) . .
C64 C62 C63 104.7(12) . .
C65 C62 C61 109.1(9) . .
C64 C62 C61 108.3(9) . .
C63 C62 C61 112.3(10) . .
C62 C63 H63A 109.5 . .
C62 C63 H63B 109.5 . .
H63A C63 H63B 109.5 . .
C62 C63 H63C 109.5 . .
H63A C63 H63C 109.5 . .
H63B C63 H63C 109.5 . .
C62 C64 H64A 109.5 . .
C62 C64 H64B 109.5 . .
H64A C64 H64B 109.5 . .
C62 C64 H64C 109.5 . .
H64A C64 H64C 109.5 . .
H64B C64 H64C 109.5 . .
C62 C65 H65A 109.5 . .
C62 C65 H65B 109.5 . .
H65A C65 H65B 109.5 . .
C62 C65 H65C 109.5 . .
H65A C65 H65C 109.5 . .
H65B C65 H65C 109.5 . .
O28 C66 O27 126.5(9) . .
O28 C66 C67 119.2(9) . .
O27 C66 C67 114.1(10) . .
C70 C67 C68 111.6(11) . .
C70 C67 C69 111.3(11) . .
C68 C67 C69 106.5(12) . .
C70 C67 C66 110.8(9) . .
C68 C67 C66 108.8(9) . .
C69 C67 C66 107.7(9) . .
C67 C68 H68A 109.5 . .
C67 C68 H68B 109.5 . .
H68A C68 H68B 109.5 . .
C67 C68 H68C 109.5 . .
H68A C68 H68C 109.5 . .
H68B C68 H68C 109.5 . .
C67 C69 H69A 109.5 . .
C67 C69 H69B 109.5 . .
H69A C69 H69B 109.5 . .
C67 C69 H69C 109.5 . .
H69A C69 H69C 109.5 . .
H69B C69 H69C 109.5 . .
C67 C70 H70A 109.5 . .
C67 C70 H70B 109.5 . .
H70A C70 H70B 109.5 . .
C67 C70 H70C 109.5 . .
H70A C70 H70C 109.5 . .
H70B C70 H70C 109.5 . .
O29 C71 O30 126.4(9) . .
O29 C71 C72 118.0(10) . .
O30 C71 C72 115.6(9) . .
C74 C72 C75 110.3(9) . .
C74 C72 C73 109.8(10) . .
C75 C72 C73 111.2(9) . .
C74 C72 C71 110.2(9) . .
C75 C72 C71 110.0(8) . .
C73 C72 C71 105.2(8) . .
C72 C73 H73A 109.5 . .
C72 C73 H73B 109.5 . .
H73A C73 H73B 109.5 . .
C72 C73 H73C 109.5 . .
H73A C73 H73C 109.5 . .
H73B C73 H73C 109.5 . .
C72 C74 H74A 109.5 . .
C72 C74 H74B 109.5 . .
H74A C74 H74B 109.5 . .
C72 C74 H74C 109.5 . .
H74A C74 H74C 109.5 . .
H74B C74 H74C 109.5 . .
C72 C75 H75A 109.5 . .
C72 C75 H75B 109.5 . .
H75A C75 H75B 109.5 . .
C72 C75 H75C 109.5 . .
H75A C75 H75C 109.5 . .
H75B C75 H75C 109.5 . .
O32 C76 O31 128.2(9) . .
O32 C76 C77 116.6(10) . .
O31 C76 C77 115.2(10) . .
C82 C77 C78 118.8(10) . .
C82 C77 C76 120.6(10) . .
C78 C77 C76 120.4(10) . .
C77 C78 C79 117.7(11) . .
C77 C78 H78 121.1 . .
C79 C78 H78 121.1 . .
N80 C79 C78 123.6(11) . .
N80 C79 H79 118.2 . .
C78 C79 H79 118.2 . .
N80 C81 C82 121.9(11) . .
N80 C81 H81 119.1 . .
C82 C81 H81 119.1 . .
C77 C82 C81 120.5(11) . .
C77 C82 H82 119.7 . .
C81 C82 H82 119.7 . .
C92 C91 H91A 109.5 . .
C92 C91 H91B 109.5 . .
H91A C91 H91B 109.5 . .
C92 C91 H91C 109.5 . .
H91A C91 H91C 109.5 . .
H91B C91 H91C 109.5 . .
C93 C92 C91 117.8(11) . .
C93 C92 H92A 107.9 . .
C91 C92 H92A 107.9 . .
C93 C92 H92B 107.9 . .
C91 C92 H92B 107.9 . .
H92A C92 H92B 107.2 . .
C92 C93 N94 118.7(10) . .
C92 C93 H93A 107.6 . .
N94 C93 H93A 107.6 . .
C92 C93 H93B 107.6 . .
N94 C93 H93B 107.6 . .
H93A C93 H93B 107.1 . .
N94 C95 C96 117.5(10) . .
N94 C95 H95A 107.9 . .
C96 C95 H95A 107.9 . .
N94 C95 H95B 107.9 . .
C96 C95 H95B 107.9 . .
H95A C95 H95B 107.2 . .
C97 C96 C95 116.0(12) . .
C97 C96 H96A 108.3 . .
C95 C96 H96A 108.3 . .
C97 C96 H96B 108.3 . .
C95 C96 H96B 108.3 . .
H96A C96 H96B 107.4 . .
C96 C97 H97A 109.5 . .
C96 C97 H97B 109.5 . .
H97A C97 H97B 109.5 . .
C96 C97 H97C 109.5 . .
H97A C97 H97C 109.5 . .
H97B C97 H97C 109.5 . .
O34 C101 O33 127.9(18) . 5_766
O34 C101 C102 116.5(17) . .
O33 C101 C102 115.3(17) 5_766 .
C104 C102 C105 108.1(18) . .
C104 C102 C103 107.9(17) . .
C105 C102 C103 110.3(18) . .
C104 C102 C101 113.1(19) . .
C105 C102 C101 109(2) . .
C103 C102 C101 108.3(19) . .
C102 C103 H10D 109.5 . .
C102 C103 H10E 109.5 . .
H10D C103 H10E 109.5 . .
C102 C103 H10F 109.5 . .
H10D C103 H10F 109.5 . .
H10E C103 H10F 109.5 . .
C102 C104 H10G 109.5 . .
C102 C104 H10H 109.5 . .
H10G C104 H10H 109.5 . .
C102 C104 H10I 109.5 . .
H10G C104 H10I 109.5 . .
H10H C104 H10I 109.5 . .
C102 C105 H10J 109.5 . .
C102 C105 H10K 109.5 . .
H10J C105 H10K 109.5 . .
C102 C105 H10L 109.5 . .
H10J C105 H10L 109.5 . .
H10K C105 H10L 109.5 . .
O36 C106 O35 127.6(16) . 5_766
O36 C106 C107 117.1(16) . .
O35 C106 C107 115.2(17) 5_766 .
C109 C107 C108 113.6(18) . .
C109 C107 C110 112.2(18) . .
C108 C107 C110 106.8(17) . .
C109 C107 C106 110.6(18) . .
C108 C107 C106 109.2(18) . .
C110 C107 C106 104(2) . .
C107 C108 H10M 109.5 . .
C107 C108 H10N 109.5 . .
H10M C108 H10N 109.5 . .
C107 C108 H10O 109.5 . .
H10M C108 H10O 109.5 . .
H10N C108 H10O 109.5 . .
C107 C109 H10P 109.5 . .
C107 C109 H10Q 109.5 . .
H10P C109 H10Q 109.5 . .
C107 C109 H10R 109.5 . .
H10P C109 H10R 109.5 . .
H10Q C109 H10R 109.5 . .
C107 C110 H11A 109.5 . .
C107 C110 H11B 109.5 . .
H11A C110 H11B 109.5 . .
C107 C110 H11C 109.5 . .
H11A C110 H11C 109.5 . .
H11B C110 H11C 109.5 . .
F8 Cr1 O30 93.1(3) . .
F8 Cr1 O3 90.0(3) . .
O30 Cr1 O3 90.2(3) . .
F8 Cr1 O32 91.4(2) . .
O30 Cr1 O32 95.0(3) . .
O3 Cr1 O32 174.5(3) . .
F8 Cr1 O1 179.3(3) . .
O30 Cr1 O1 87.2(3) . .
O3 Cr1 O1 90.6(3) . .
O32 Cr1 O1 87.9(3) . .
F8 Cr1 F1 86.9(2) . .
O30 Cr1 F1 179.0(3) . .
O3 Cr1 F1 88.7(2) . .
O32 Cr1 F1 86.0(2) . .
O1 Cr1 F1 92.8(3) . .
F1 Cr2 O2 91.9(3) . .
F1 Cr2 O4 91.5(3) . .
O2 Cr2 O4 93.0(3) . .
F1 Cr2 F2 88.3(2) . .
O2 Cr2 F2 178.1(3) . .
O4 Cr2 F2 88.9(3) . .
F1 Cr2 O5 179.6(3) . .
O2 Cr2 O5 87.8(3) . .
O4 Cr2 O5 88.2(3) . .
F2 Cr2 O5 92.0(3) . .
F1 Cr2 O7 89.5(3) . .
O2 Cr2 O7 88.4(4) . .
O4 Cr2 O7 178.2(3) . .
F2 Cr2 O7 89.7(3) . .
O5 Cr2 O7 90.8(3) . .
O8 Cr3 F3 90.1(3) . .
O8 Cr3 F2 92.4(3) . .
F3 Cr3 F2 88.3(2) . .
O8 Cr3 O6 90.6(4) . .
F3 Cr3 O6 179.3(3) . .
F2 Cr3 O6 91.8(3) . .
O8 Cr3 O11 177.1(3) . .
F3 Cr3 O11 91.3(3) . .
F2 Cr3 O11 90.1(3) . .
O6 Cr3 O11 88.0(4) . .
O8 Cr3 O9 87.0(4) . .
F3 Cr3 O9 92.5(3) . .
F2 Cr3 O9 179.0(3) . .
O6 Cr3 O9 87.4(3) . .
O11 Cr3 O9 90.4(4) . .
F3 Cr4 F4 90.2(2) . .
F3 Cr4 O12 91.1(3) . .
F4 Cr4 O12 89.7(3) . .
F3 Cr4 O10 91.4(3) . .
F4 Cr4 O10 177.2(3) . .
O12 Cr4 O10 92.5(3) . .
F3 Cr4 O13 177.8(3) . .
F4 Cr4 O13 91.6(3) . .
O12 Cr4 O13 87.6(4) . .
O10 Cr4 O13 86.9(3) . .
F3 Cr4 O15 90.6(3) . .
F4 Cr4 O15 91.2(2) . .
O12 Cr4 O15 178.1(3) . .
O10 Cr4 O15 86.5(3) . .
O13 Cr4 O15 90.7(3) . .
F4 Cr5 F5 88.7(2) . .
F4 Cr5 O14 91.9(3) . .
F5 Cr5 O14 177.6(3) . .
F4 Cr5 O17 178.6(3) . .
F5 Cr5 O17 92.4(2) . .
O14 Cr5 O17 87.0(3) . .
F4 Cr5 O16 92.2(3) . .
F5 Cr5 O16 90.3(3) . .
O14 Cr5 O16 92.0(3) . .
O17 Cr5 O16 87.0(3) . .
F4 Cr5 O19 88.4(3) . .
F5 Cr5 O19 90.5(2) . .
O14 Cr5 O19 87.2(3) . .
O17 Cr5 O19 92.4(3) . .
O16 Cr5 O19 179.0(3) . .
F6 Cr6 F5 88.90(19) . .
F6 Cr6 O21 93.2(2) . .
F5 Cr6 O21 177.5(3) . .
F6 Cr6 O18 178.9(3) . .
F5 Cr6 O18 90.9(2) . .
O21 Cr6 O18 87.0(3) . .
F6 Cr6 O23 90.5(2) . .
F5 Cr6 O23 88.7(2) . .
O21 Cr6 O23 92.6(3) . .
O18 Cr6 O23 88.4(3) . .
F6 Cr6 O20 89.4(2) . .
F5 Cr6 O20 91.5(2) . .
O21 Cr6 O20 87.3(3) . .
O18 Cr6 O20 91.7(3) . .
O23 Cr6 O20 179.8(3) . .
F7 Cr7 O25 95.6(2) . .
F7 Cr7 O27 92.1(2) . .
O25 Cr7 O27 91.9(3) . .
F7 Cr7 F6 87.3(2) . .
O25 Cr7 F6 176.8(2) . .
O27 Cr7 F6 89.3(2) . .
F7 Cr7 O22 177.0(2) . .
O25 Cr7 O22 87.4(3) . .
O27 Cr7 O22 87.6(3) . .
F6 Cr7 O22 89.6(2) . .
F7 Cr7 O24 88.8(2) . .
O25 Cr7 O24 87.8(3) . .
O27 Cr7 O24 179.0(3) . .
F6 Cr7 O24 91.0(2) . .
O22 Cr7 O24 91.5(3) . .
O29 Cr8 F8 93.2(2) . .
O29 Cr8 O26 89.2(3) . .
F8 Cr8 O26 176.9(2) . .
O29 Cr8 F7 178.8(2) . .
F8 Cr8 F7 85.62(18) . .
O26 Cr8 F7 92.0(2) . .
O29 Cr8 O28 89.2(3) . .
F8 Cr8 O28 89.6(2) . .
O26 Cr8 O28 92.4(3) . .
F7 Cr8 O28 90.7(2) . .
O29 Cr8 O31 92.8(3) . .
F8 Cr8 O31 88.6(2) . .
O26 Cr8 O31 89.2(3) . .
F7 Cr8 O31 87.3(2) . .
O28 Cr8 O31 177.4(3) . .
Cr2 F1 Cr1 122.1(2) . .
Cr3 F2 Cr2 123.2(3) . .
Cr4 F3 Cr3 123.7(3) . .
Cr5 F4 Cr4 123.7(2) . .
Cr6 F5 Cr5 123.4(2) . .
Cr6 F6 Cr7 123.2(2) . .
Cr7 F7 Cr8 120.1(2) . .
Cr1 F8 Cr8 121.9(2) . .
C81 N80 C79 117.4(10) . .
C81 N80 Ru1 121.3(8) . .
C79 N80 Ru1 121.3(8) . .
C95 N94 C93 120.0(9) . .
C95 N94 H94A 107.3 . .
C93 N94 H94A 107.3 . .
C95 N94 H94B 107.3 . .
C93 N94 H94B 107.3 . .
H94A N94 H94B 106.9 . .
C1 O1 Cr1 135.2(7) . .
C1 O2 Cr2 131.7(8) . .
C6 O3 Cr1 132.3(7) . .
C6 O4 Cr2 135.3(7) . .
C11 O5 Cr2 136.4(8) . .
C11 O6 Cr3 131.2(8) . .
C16 O7 Cr2 127.7(7) . .
C16 O8 Cr3 137.5(7) . .
C21 O9 Cr3 134.7(7) . .
C21 O10 Cr4 135.4(7) . .
C26 O11 Cr3 133.2(8) . .
C26 O12 Cr4 135.7(8) . .
C31 O13 Cr4 136.3(7) . .
C31 O14 Cr5 134.3(7) . .
C36 O15 Cr4 134.5(7) . .
C36 O16 Cr5 134.4(6) . .
C41 O17 Cr5 134.7(6) . .
C41 O18 Cr6 133.0(6) . .
C46 O19 Cr5 132.3(6) . .
C46 O20 Cr6 136.5(6) . .
C51 O21 Cr6 134.4(6) . .
C51 O22 Cr7 130.8(6) . .
C56 O23 Cr6 128.7(6) . .
C56 O24 Cr7 135.6(6) . .
C61 O25 Cr7 135.7(6) . .
C61 O26 Cr8 127.8(6) . .
C66 O27 Cr7 128.6(6) . .
C66 O28 Cr8 135.1(6) . .
C71 O29 Cr8 134.0(6) . .
C71 O30 Cr1 133.2(6) . .
C76 O31 Cr8 129.6(6) . .
C76 O32 Cr1 133.3(6) . .
C101 O33 Ru1 116.6(11) 5_766 .
C101 O34 Ru1 116.0(11) . .
C106 O35 Ru1 115.9(11) 5_766 .
C106 O36 Ru1 116.1(10) . .
O34 Ru1 O35 91.8(5) . .
O34 Ru1 O33 179.4(4) . .
O35 Ru1 O33 88.4(6) . .
O34 Ru1 O36 90.2(5) . .
O35 Ru1 O36 178.0(6) . .
O33 Ru1 O36 89.6(6) . .
O34 Ru1 Ru1 91.2(3) . 5_766
O35 Ru1 Ru1 90.7(3) . 5_766
O33 Ru1 Ru1 88.2(3) . 5_766
O36 Ru1 Ru1 89.4(3) . 5_766
O34 Ru1 N80 92.3(4) . .
O35 Ru1 N80 91.4(4) . .
O33 Ru1 N80 88.2(4) . .
O36 Ru1 N80 88.4(4) . .
Ru1 Ru1 N80 175.8(3) 5_766 .
Cl3 C1A Cl6 106.5(14) . .
Cl3 C1A Cl1 114.0(14) . .
Cl6 C1A Cl1 106.1(15) . .
Cl3 C1A H1A 110 . .
Cl6 C1A H1A 110 . .
Cl1 C1A H1A 110 . .
Cl2 C1B Cl4 105.1(15) . .
Cl2 C1B Cl7 105.4(16) . .
Cl4 C1B Cl7 108.4(17) . .
Cl2 C1B H1B 112.5 . .
Cl4 C1B H1B 112.5 . .
Cl7 C1B H1B 112.5 . .

loop_
_geom_bond_atom_site_label_1
_geom_bond_atom_site_label_2
_geom_bond_distance
_geom_bond_site_symmetry_2
C1 O1 1.218(12) .
C1 O2 1.255(12) .
C1 C2 1.512(16) .
C2 C5 1.464(12) .
C2 C4 1.468(12) .
C2 C3 1.504(13) .
C3 H3A 0.96 .
C3 H3B 0.96 .
C3 H3C 0.96 .
C4 H4A 0.96 .
C4 H4B 0.96 .
C4 H4C 0.96 .
C5 H5A 0.96 .
C5 H5B 0.96 .
C5 H5C 0.96 .
C6 O3 1.244(13) .
C6 O4 1.254(13) .
C6 C7 1.537(16) .
C7 C9 1.468(12) .
C7 C8 1.476(12) .
C7 C10 1.491(12) .
C8 H8A 0.96 .
C8 H8B 0.96 .
C8 H8C 0.96 .
C9 H9A 0.96 .
C9 H9B 0.96 .
C9 H9C 0.96 .
C10 H10A 0.96 .
C10 H10B 0.96 .
C10 H10C 0.96 .
C11 O5 1.238(13) .
C11 O6 1.261(13) .
C11 C12 1.530(15) .
C12 C13 1.485(12) .
C12 C15 1.488(11) .
C12 C14 1.499(12) .
C13 H13A 0.96 .
C13 H13B 0.96 .
C13 H13C 0.96 .
C14 H14A 0.96 .
C14 H14B 0.96 .
C14 H14C 0.96 .
C15 H15A 0.96 .
C15 H15B 0.96 .
C15 H15C 0.96 .
C16 O8 1.260(14) .
C16 O7 1.312(13) .
C16 C17 1.552(16) .
C17 C18 1.491(12) .
C17 C19 1.497(12) .
C17 C20 1.500(12) .
C18 H18A 0.96 .
C18 H18B 0.96 .
C18 H18C 0.96 .
C19 H19A 0.96 .
C19 H19B 0.96 .
C19 H19C 0.96 .
C20 H20A 0.96 .
C20 H20B 0.96 .
C20 H20C 0.96 .
C21 O10 1.238(13) .
C21 O9 1.251(13) .
C21 C22 1.500(15) .
C22 C25 1.462(12) .
C22 C24 1.463(11) .
C22 C23 1.498(12) .
C23 H23A 0.96 .
C23 H23B 0.96 .
C23 H23C 0.96 .
C24 H24A 0.96 .
C24 H24B 0.96 .
C24 H24C 0.96 .
C25 H25A 0.96 .
C25 H25B 0.96 .
C25 H25C 0.96 .
C26 O11 1.215(15) .
C26 O12 1.286(14) .
C26 C27 1.570(16) .
C27 C29 1.473(12) .
C27 C28 1.477(12) .
C27 C30 1.491(12) .
C28 H28A 0.96 .
C28 H28B 0.96 .
C28 H28C 0.96 .
C29 H29A 0.96 .
C29 H29B 0.96 .
C29 H29C 0.96 .
C30 H30A 0.96 .
C30 H30B 0.96 .
C30 H30C 0.96 .
C31 O13 1.244(13) .
C31 O14 1.258(13) .
C31 C32 1.530(16) .
C32 C35 1.451(12) .
C32 C34 1.489(12) .
C32 C33 1.509(12) .
C33 H33A 0.96 .
C33 H33B 0.96 .
C33 H33C 0.96 .
C34 H34A 0.96 .
C34 H34B 0.96 .
C34 H34C 0.96 .
C35 H35A 0.96 .
C35 H35B 0.96 .
C35 H35C 0.96 .
C36 O15 1.243(12) .
C36 O16 1.251(12) .
C36 C37 1.544(14) .
C37 C38 1.481(11) .
C37 C40 1.484(11) .
C37 C39 1.494(11) .
C38 H38A 0.96 .
C38 H38B 0.96 .
C38 H38C 0.96 .
C39 H39A 0.96 .
C39 H39B 0.96 .
C39 H39C 0.96 .
C40 H40A 0.96 .
C40 H40B 0.96 .
C40 H40C 0.96 .
C41 O18 1.236(11) .
C41 O17 1.262(12) .
C41 C42 1.526(13) .
C42 C43 1.496(10) .
C42 C45 1.503(11) .
C42 C44 1.517(11) .
C43 H43A 0.96 .
C43 H43B 0.96 .
C43 H43C 0.96 .
C44 H44A 0.96 .
C44 H44B 0.96 .
C44 H44C 0.96 .
C45 H45A 0.96 .
C45 H45B 0.96 .
C45 H45C 0.96 .
C46 O20 1.235(11) .
C46 O19 1.249(11) .
C46 C47 1.525(14) .
C47 C50 1.497(11) .
C47 C49 1.503(10) .
C47 C48 1.512(11) .
C48 H48A 0.96 .
C48 H48B 0.96 .
C48 H48C 0.96 .
C49 H49A 0.96 .
C49 H49B 0.96 .
C49 H49C 0.96 .
C50 H50A 0.96 .
C50 H50B 0.96 .
C50 H50C 0.96 .
C51 O22 1.253(12) .
C51 O21 1.273(12) .
C51 C52 1.488(15) .
C52 C53 1.466(12) .
C52 C55 1.469(12) .
C52 C54 1.498(12) .
C53 H53A 0.96 .
C53 H53B 0.96 .
C53 H53C 0.96 .
C54 H54A 0.96 .
C54 H54B 0.96 .
C54 H54C 0.96 .
C55 H55A 0.96 .
C55 H55B 0.96 .
C55 H55C 0.96 .
C56 O23 1.249(11) .
C56 O24 1.274(11) .
C56 C57 1.491(14) .
C57 C60 1.462(12) .
C57 C58 1.469(12) .
C57 C59 1.472(11) .
C58 H58A 0.96 .
C58 H58B 0.96 .
C58 H58C 0.96 .
C59 H59A 0.96 .
C59 H59B 0.96 .
C59 H59C 0.96 .
C60 H60A 0.96 .
C60 H60B 0.96 .
C60 H60C 0.96 .
C61 O25 1.254(11) .
C61 O26 1.263(11) .
C61 C62 1.535(13) .
C62 C65 1.441(11) .
C62 C64 1.470(11) .
C62 C63 1.482(11) .
C63 H63A 0.96 .
C63 H63B 0.96 .
C63 H63C 0.96 .
C64 H64A 0.96 .
C64 H64B 0.96 .
C64 H64C 0.96 .
C65 H65A 0.96 .
C65 H65B 0.96 .
C65 H65C 0.96 .
C66 O28 1.229(12) .
C66 O27 1.282(11) .
C66 C67 1.545(13) .
C67 C70 1.472(11) .
C67 C68 1.485(11) .
C67 C69 1.492(11) .
C68 H68A 0.96 .
C68 H68B 0.96 .
C68 H68C 0.96 .
C69 H69A 0.96 .
C69 H69B 0.96 .
C69 H69C 0.96 .
C70 H70A 0.96 .
C70 H70B 0.96 .
C70 H70C 0.96 .
C71 O29 1.243(11) .
C71 O30 1.247(11) .
C71 C72 1.554(13) .
C72 C74 1.487(11) .
C72 C75 1.503(10) .
C72 C73 1.507(11) .
C73 H73A 0.96 .
C73 H73B 0.96 .
C73 H73C 0.96 .
C74 H74A 0.96 .
C74 H74B 0.96 .
C74 H74C 0.96 .
C75 H75A 0.96 .
C75 H75B 0.96 .
C75 H75C 0.96 .
C76 O32 1.232(11) .
C76 O31 1.257(11) .
C76 C77 1.519(13) .
C77 C82 1.347(14) .
C77 C78 1.375(14) .
C78 C79 1.413(15) .
C78 H78 0.93 .
C79 N80 1.329(15) .
C79 H79 0.93 .
C81 N80 1.329(14) .
C81 C82 1.405(15) .
C81 H81 0.93 .
C82 H82 0.93 .
C91 C92 1.481(16) .
C91 H91A 0.96 .
C91 H91B 0.96 .
C91 H91C 0.96 .
C92 C93 1.427(15) .
C92 H92A 0.97 .
C92 H92B 0.97 .
C93 N94 1.455(13) .
C93 H93A 0.97 .
C93 H93B 0.97 .
C95 N94 1.429(13) .
C95 C96 1.468(15) .
C95 H95A 0.97 .
C95 H95B 0.97 .
C96 C97 1.461(16) .
C96 H96A 0.97 .
C96 H96B 0.97 .
C97 H97A 0.96 .
C97 H97B 0.96 .
C97 H97C 0.96 .
C101 O34 1.240(19) .
C101 O33 1.262(19) 5_766
C101 C102 1.61(3) .
C102 C104 1.470(13) .
C102 C105 1.490(14) .
C102 C103 1.494(13) .
C103 H10D 0.96 .
C103 H10E 0.96 .
C103 H10F 0.96 .
C104 H10G 0.96 .
C104 H10H 0.96 .
C104 H10I 0.96 .
C105 H10J 0.96 .
C105 H10K 0.96 .
C105 H10L 0.96 .
C106 O36 1.258(19) .
C106 O35 1.273(19) 5_766
C106 C107 1.58(3) .
C107 C109 1.475(13) .
C107 C108 1.477(13) .
C107 C110 1.520(14) .
C108 H10M 0.96 .
C108 H10N 0.96 .
C108 H10O 0.96 .
C109 H10P 0.96 .
C109 H10Q 0.96 .
C109 H10R 0.96 .
C110 H11A 0.96 .
C110 H11B 0.96 .
C110 H11C 0.96 .
Cr1 F8 1.916(5) .
Cr1 O30 1.939(7) .
Cr1 O3 1.960(7) .
Cr1 O32 1.976(7) .
Cr1 O1 1.977(7) .
Cr1 F1 1.981(5) .
Cr2 F1 1.913(5) .
Cr2 O2 1.937(8) .
Cr2 O4 1.943(7) .
Cr2 F2 1.945(5) .
Cr2 O5 1.958(7) .
Cr2 O7 1.984(8) .
Cr3 O8 1.869(10) .
Cr3 F3 1.921(5) .
Cr3 F2 1.922(5) .
Cr3 O6 1.945(7) .
Cr3 O11 1.948(9) .
Cr3 O9 1.971(8) .
Cr4 F3 1.919(5) .
Cr4 F4 1.924(5) .
Cr4 O12 1.933(8) .
Cr4 O10 1.937(7) .
Cr4 O13 1.939(8) .
Cr4 O15 1.946(7) .
Cr5 F4 1.920(5) .
Cr5 F5 1.930(5) .
Cr5 O14 1.931(7) .
Cr5 O17 1.939(7) .
Cr5 O16 1.943(7) .
Cr5 O19 1.963(7) .
Cr6 F6 1.913(4) .
Cr6 F5 1.921(5) .
Cr6 O21 1.943(6) .
Cr6 O18 1.954(7) .
Cr6 O23 1.963(7) .
Cr6 O20 1.968(7) .
Cr7 F7 1.892(5) .
Cr7 O25 1.938(6) .
Cr7 O27 1.943(6) .
Cr7 F6 1.945(5) .
Cr7 O22 1.971(7) .
Cr7 O24 1.980(6) .
Cr8 O29 1.989(6) .
Cr8 F8 1.996(4) .
Cr8 O26 1.998(6) .
Cr8 F7 2.020(4) .
Cr8 O28 2.028(7) .
Cr8 O31 2.040(7) .
N80 Ru1 2.285(9) .
N94 H94A 0.97 .
N94 H94B 0.97 .
O33 C101 1.262(19) 5_766
O33 Ru1 1.992(10) .
O34 Ru1 1.955(10) .
O35 C106 1.273(19) 5_766
O35 Ru1 1.969(9) .
O36 Ru1 1.999(9) .
Ru1 Ru1 2.2660(18) 5_766
C1A Cl3 1.727(17) .
C1A Cl6 1.730(19) .
C1A Cl1 1.732(19) .
C1A H1A 0.98 .
C1B Cl2 1.73(2) .
C1B Cl4 1.76(2) .
C1B Cl7 1.77(2) .
C1B H1B 0.98 .

loop_
_geom_hbond_atom_site_label_D
_geom_hbond_atom_site_label_H
_geom_hbond_atom_site_label_A
_geom_hbond_distance_DH
_geom_hbond_distance_HA
_geom_hbond_distance_DA
_geom_hbond_angle_DHA
N94 H94B F8 0.97 2.24 2.840(10) 118.7
N94 H94B F1 0.97 2.04 2.981(11) 163.2
N94 H94A F7 0.97 1.93 2.874(10) 162.9
N94 H94A F6 0.97 2.6 3.278(11) 127.1
C95 H95B F2 0.97 2.59 3.370(12) 137.7
C95 H95A F4 0.97 2.58 3.190(11) 120.9
C93 H93B F3 0.97 2.49 3.372(13) 151.7
C93 H93A F5 0.97 2.35 3.259(12) 155.4
C81 H81 O35 0.93 2.58 3.144(15) 119.5
C79 H79 O36 0.93 2.46 3.048(15) 121
N94 H94B F8 0.97 2.24 2.840(10) 118.7
N94 H94B F1 0.97 2.04 2.981(11) 163.2
N94 H94A F7 0.97 1.93 2.874(10) 162.9
N94 H94A F6 0.97 2.6 3.278(11) 127.1
C95 H95B F2 0.97 2.59 3.370(12) 137.7
C95 H95A F4 0.97 2.58 3.190(11) 120.9
C93 H93B F3 0.97 2.49 3.372(13) 151.7
C93 H93A F5 0.97 2.35 3.259(12) 155.4
C81 H81 O35 0.93 2.58 3.144(15) 119.5
C79 H79 O36 0.93 2.46 3.048(15) 121
